data_4038646
loop_
_publ_author_name
'Fortunato, Moustapha'
'Gimbert, Yves'
'Rousset, Elodie'
'Lameiras, Pedro'
'Martinez, Agathe'
'Gatard, Sylvain'
'Plantier-Royon, Richard'
'Jaroschik, Florian'

_publ_section_title
;
 Diastereoselective synthesis of axially chiral xylose-derived
 1,3-disubstituted alkoxyallenes: scope, structure and mechanism.
;
_journal_name_full 'The Journal of organic chemistry'
_journal_paper_doi 10.1021/acs.joc.0c01240
_journal_year 2020
_chemical_absolute_configuration syn
_chemical_formula_moiety '0.75(C27 H56 O5 Si3), 1(O), 0.25(C27 H55 O5 Si3)'
_chemical_formula_sum 'C27 H55.75 O6 Si3'
_chemical_formula_weight 560.73
_space_group_crystal_system monoclinic
_space_group_IT_number 4
_space_group_name_Hall 'P 2yb'
_space_group_name_H-M_alt 'P 1 21 1'
_atom_sites_solution_hydrogens geom
_atom_sites_solution_primary dual
_audit_creation_date 2020-05-15
_audit_creation_method
;
Olex2 1.2
(compiled 2018.05.29 svn.r3508 for OlexSys, GUI svn.r5506)
;
_cell_angle_alpha 90
_cell_angle_beta 90.000(10)
_cell_angle_gamma 90
_cell_formula_units_Z 8
_cell_length_a 7.8580(16)
_cell_length_b 31.257(6)
_cell_length_c 28.576(6)
_cell_measurement_reflns_used 2273
_cell_measurement_temperature 100.0
_cell_measurement_theta_max 27.879
_cell_measurement_theta_min 0.407
_cell_volume 7019(2)
_computing_cell_refinement 'XDS (Kabsch, 1993)'
_computing_data_collection 'BluIce (McPhillips, 2002)'
_computing_data_reduction 'XDS (Kabsch, 1993)'
_computing_molecular_graphics 'Olex2 (Dolomanov et al., 2009)'
_computing_publication_material 'Olex2 (Dolomanov et al., 2009)'
_computing_structure_refinement 'ShelXL (Sheldrick, 2015)'
_computing_structure_solution 'ShelXT (Sheldrick, 2015)'
_diffrn_ambient_temperature 100.0
_diffrn_measured_fraction_theta_full 0.995
_diffrn_measured_fraction_theta_max 0.966
_diffrn_measurement_device_type 'ADSC Quantum 315r'
_diffrn_measurement_method 'Phi Scan'
_diffrn_radiation_monochromator 'Silicon Double Crystal'
_diffrn_radiation_type Synchrotron
_diffrn_radiation_wavelength 0.710751
_diffrn_reflns_av_R_equivalents 0.0884
_diffrn_reflns_av_unetI/netI 0.1282
_diffrn_reflns_Laue_measured_fraction_full 0.995
_diffrn_reflns_Laue_measured_fraction_max 0.966
_diffrn_reflns_limit_h_max 10
_diffrn_reflns_limit_h_min -10
_diffrn_reflns_limit_k_max 43
_diffrn_reflns_limit_k_min -43
_diffrn_reflns_limit_l_max 38
_diffrn_reflns_limit_l_min -38
_diffrn_reflns_number 146852
_diffrn_reflns_point_group_measured_fraction_full 0.994
_diffrn_reflns_point_group_measured_fraction_max 0.963
_diffrn_reflns_theta_full 25.242
_diffrn_reflns_theta_max 30.032
_diffrn_reflns_theta_min 1.303
_diffrn_source 'MX2 Beamline Australian Synchrotron'
_exptl_absorpt_coefficient_mu 0.168
_exptl_absorpt_correction_type multi-scan
_exptl_absorpt_process_details
;
XDS (Kabsch, 1993) was used for absorption correction. 
No further details are reported by XDS.
;
_exptl_crystal_colour colourless
_exptl_crystal_colour_primary colourless
_exptl_crystal_density_diffrn 1.061
_exptl_crystal_density_method 'not measured'
_exptl_crystal_description plate
_exptl_crystal_F_000 2462
_exptl_crystal_size_max 0.240
_exptl_crystal_size_mid 0.110
_exptl_crystal_size_min 0.035
_refine_diff_density_max 1.894
_refine_diff_density_min -0.541
_refine_diff_density_rms 0.106
_refine_ls_abs_structure_details
;
 Flack x determined using 12288 quotients [(I+)-(I-)]/[(I+)+(I-)]
 (Parsons, Flack and Wagner, Acta Cryst. B69 (2013) 249-259).
;
_refine_ls_abs_structure_Flack 0.04(3)
_refine_ls_extinction_method none
_refine_ls_goodness_of_fit_ref 1.026
_refine_ls_hydrogen_treatment constr
_refine_ls_matrix_type full
_refine_ls_number_parameters 1454
_refine_ls_number_reflns 39535
_refine_ls_number_restraints 108
_refine_ls_restrained_S_all 1.030
_refine_ls_R_factor_all 0.1062
_refine_ls_R_factor_gt 0.0979
_refine_ls_shift/su_max 0.001
_refine_ls_shift/su_mean 0.000
_refine_ls_structure_factor_coef Fsqd
_refine_ls_weighting_details 'w=1/[\s^2^(Fo^2^)+(0.1724P)^2^] where P=(Fo^2^+2Fc^2^)/3'
_refine_ls_weighting_scheme calc
_refine_ls_wR_factor_gt 0.2425
_refine_ls_wR_factor_ref 0.2594
_reflns_Friedel_coverage 0.961
_reflns_Friedel_fraction_full 0.993
_reflns_Friedel_fraction_max 0.960
_reflns_number_gt 33188
_reflns_number_total 39535
_reflns_threshold_expression 'I > 2\s(I)'
_cod_data_source_file jo0c01240_si_002.cif
_cod_data_source_block er-19mfolter-tri
_cod_depositor_comments
;
The following automatic conversions were performed:

data item '_exptl_absorpt_correction_type' value 'Multi-Scan' was
changed to 'multi-scan' in accordance with the
/home/data/users/saulius/crontab/automatic-downloads/rss-feeds/ACS/lib/dictionaries/cif_core.dic
dictionary named 'cif_core.dic' version 2.4.2 last updated on
2011-04-26.

Automatic conversion script
Id: cif_fix_values 7556 2019-12-06 15:28:31Z antanas 
;
_cod_database_code 4038646
_shelx_shelxl_version_number 2018/3
_shelx_space_group_comment
;
The symmetry employed for this shelxl refinement is uniquely defined
by the following loop, which should always be used as a source of
symmetry information in preference to the above space-group names.
They are only intended as comments.
;
_shelx_estimated_absorpt_t_max 0.067
_shelx_estimated_absorpt_t_min 0.012
_olex2_refinement_description
;
1. Twinned data refinement
 Scales: 0.6370(19)
 0.3630(19)
2. Fixed Uiso
 At 1.2 times of:
  All C(H) groups, All C(H,H) groups
 At 1.5 times of:
  All C(H,H,H) groups
3. Shared sites
{O7A, O7}
{C78A, C78}
{O17, O17A}
4. Restrained distances
 C18-C21 = C18-C19
 1.5 with sigma of 0.01
 C24-C27 = C24-C25
 1.5 with sigma of 0.01
 C27-C26 = C26-C25 = C25-C27
 2.4602 with sigma of 0.001
 C39-C41
 1.35432 with sigma of 0.005
5. Uiso/Uaniso restraints and constraints
C79 \\sim C79A \\sim C80 \\sim C80A \\sim C81 \\sim C81A: within 2A with sigma
of 0.01 and sigma for terminal atoms of 0.02
Uanis(C108) \\sim Ueq: with sigma of 0.01 and sigma for terminal atoms of 0.02
Uanis(C27) \\sim Ueq: with sigma of 0.01 and sigma for terminal atoms of 0.02
Uanis(C35A) \\sim Ueq: with sigma of 0.01 and sigma for terminal atoms of 0.02
Uanis(C81A) \\sim Ueq, Uanis(C81) \\sim Ueq, Uanis(C79A) \\sim Ueq, Uanis(C79)
\\sim Ueq, Uanis(C80A) \\sim Ueq, Uanis(C80) \\sim Ueq: with sigma of 0.01 and
sigma for terminal atoms of 0.02
Uanis(O17) = Uanis(O17A)
Uanis(C87) = Uanis(C87A)
Uanis(C88) = Uanis(C88A)
Uanis(C89) = Uanis(C89A)
Uanis(C90) = Uanis(C90A)
Uanis(O7A) = Uanis(O7)
Uanis(C33A) = Uanis(C33)
Uanis(C34A) = Uanis(C34)
Uanis(C35A) = Uanis(C35)
Uanis(C36A) = Uanis(C36)
Uanis(C78A) = Uanis(C78)
Uanis(O8W) = Uanis(O10W) = Uanis(O12W) = Uanis(O7W) = Uanis(O9W) = Uanis(O14W)
= Uanis(O6W) = Uanis(O2W) = Uanis(O17W) = Uanis(O16W) = Uanis(O11W) =
Uanis(O4W) = Uanis(O5W) = Uanis(O13W) = Uanis(O18W) = Uanis(O15W) = Uanis(O1W)
= Uanis(O3W)
6. Same fragment restrains
{O7A, C33A, C34A, C35A, C36A} sigma for 1-2: 0.02, 1-3: 0.04
as
{O7, C33, C34, C35, C36}
{C78A, C79A, C80A, C81A} sigma for 1-2: 0.02, 1-3: 0.04
as
{C78, C79, C80, C81}
{O17, C87, C88, C89, C90} sigma for 1-2: 0.02, 1-3: 0.04
as
{O17A, C87A, C88A, C89A, C90A}
7. Others
 1*[Sof(O8W)]+1*[Sof(O10W)]+3*[Sof(O7W)+Sof(O14W)+Sof(O4W)]+1*[Sof(O9W)]+1*
 [Sof(O12W)]+1*[Sof(O6W)]+1*[Sof(O2W)]+1*[Sof(O17W)]+1*[Sof(O16W)]+1*
 [Sof(O11W)]+1*[Sof(O5W)]+2*[Sof(O13W)+Sof(O15W)]+2*[Sof(O1W)+Sof(O18W)]+1*
 [Sof(O3W)]=4 with esd of 0.0001
 Sof(O7A)=Sof(H28A)=Sof(C33A)=Sof(H33A)=Sof(C34A)=Sof(C35A)=Sof(H35A)=
 Sof(C36A)=Sof(H36D)=Sof(H36E)=Sof(H36F)=1-FVAR(1)
 Sof(O7)=Sof(C33)=Sof(H33)=Sof(C34)=Sof(C35)=Sof(H35)=Sof(C36)=Sof(H36A)=
 Sof(H36B)=Sof(H36C)=Sof(H28)=FVAR(1)
 Sof(C78A)=Sof(C79A)=Sof(H79D)=Sof(H79E)=Sof(H79F)=Sof(C80A)=Sof(H80D)=
 Sof(H80E)=Sof(H80F)=Sof(C81A)=Sof(H81D)=Sof(H81E)=Sof(H81F)=1-FVAR(2)
 Sof(C78)=Sof(C79)=Sof(H79A)=Sof(H79B)=Sof(H79C)=Sof(C80)=Sof(H80A)=Sof(H80B)=
 Sof(H80C)=Sof(C81)=Sof(H81A)=Sof(H81B)=Sof(H81C)=FVAR(2)
 Sof(O17A)=Sof(C87A)=Sof(H87A)=Sof(C88A)=Sof(C89A)=Sof(H89A)=Sof(C90A)=
 Sof(H90A)=Sof(H90B)=Sof(H90C)=1-FVAR(3)
 Sof(O17)=Sof(C87)=Sof(H87)=Sof(C88)=Sof(C89)=Sof(H89)=Sof(C90)=Sof(H90D)=
 Sof(H90E)=Sof(H90F)=FVAR(3)
 Sof(O7W)=Sof(O14W)=Sof(O4W)=FVAR(6)
 Sof(O13W)=Sof(O15W)=FVAR(15)
 Sof(O1W)=Sof(O18W)=FVAR(16)
8.a Ternary CH refined with riding coordinates:
 C1(H1), C2(H2), C3(H3), C4(H4), C28(H28), C28(H28A), C29(H29), C30(H30),
 C31(H31), C55(H55), C56(H56), C57(H57), C58(H58), C83(H83), C84(H84), C85(H85)
8.b Secondary CH2 refined with riding coordinates:
 C5(H5A,H5B), C32(H32A,H32B), C59(H59A,H59B), C86(H86A,H86B)
8.c Aromatic/amide H refined with riding coordinates:
 C33(H33), C35(H35), C6(H6), C8(H8), C33A(H33A), C35A(H35A), C60(H60),
 C62(H62), C87A(H87A), C89A(H89A), C87(H87), C89(H89)
8.d Idealised Me refined with riding coordinates:
 C36(H36A,H36B,H36C), C15(H15A,H15B,H15C), C36A(H36D,H36E,H36F), C67(H67A,H67B,
 H67C), C90A(H90A,H90B,H90C), C90(H90D,H90E,H90F)
8.e Idealised Me refined as rotating group:
 C9(H9A,H9B,H9C), C10(H10Y,H,HA), C11(H11A,H11B,H11C), C13(H13A,H13B,H13C),
 C14(H14A,H14B,H14C), C16(H16A,H16B,H16C), C17(H17A,H17B,H17C), C19(H19A,H19B,
 H19C), C20(H20A,H20B,H20C), C21(H21A,H21B,H21C), C22(H22A,H22B,H22C), C23(H23A,
 H23B,H23C), C25(H25A,H25B,H25C), C26(H26A,H26B,H26C), C27(H27A,H27B,H27C),
 C37(H37A,H37B,H37C), C38(H38A,H38B,H38C), C40(H40A,H40B,H40C), C41(H41A,H41B,
 H41C), C42(H42A,H42B,H42C), C43(H43A,H43B,H43C), C44(H44A,H44B,H44C), C46(H46A,
 H46B,H46C), C47(H47A,H47B,H47C), C48(H48A,H48B,H48C), C49(H49A,H49B,H49C),
 C50(H50A,H50B,H50C), C52(H52A,H52B,H52C), C53(H53A,H53B,H53C), C54(H54A,H54B,
 H54C), C63(H63A,H63B,H63C), C64(H64A,H64B,H64C), C65(H65A,H65B,H65C), C68(H68A,
 H68B,H68C), C69(H69A,H69B,H69C), C70(H70A,H70B,H70C), C71(H71A,H71B,H71C),
 C73(H73A,H73B,H73C), C74(H74A,H74B,H74C), C75(H75A,H75B,H75C), C76(H76A,H76B,
 H76C), C77(H77A,H77B,H77C), C79(H79A,H79B,H79C), C80(H80A,H80B,H80C), C81(H81A,
 H81B,H81C), C79A(H79D,H79E,H79F), C80A(H80D,H80E,H80F), C81A(H81D,H81E,H81F),
 C91(H91A,H91B,H91C), C92(H92A,H92B,H92C), C94(H94A,H94B,H94C), C95(H95A,H95B,
 H95C), C96(H96A,H96B,H96C), C97(H97A,H97B,H97C), C98(H98A,H98B,H98C),
 C100(H10A,H10B,H10C), C101(H10D,H10E,H10F), C102(H10G,H10H,H10I), C103(H10J,
 H10K,H10L), C104(H10M,H10N,H10O), C106(H10P,H10Q,H10R), C107(H10S,H10T,H10U),
 C108(H10V,H10W,H10X)
;
_olex2_submission_special_instructions 'No special instructions were received'

loop_
_space_group_symop_operation_xyz
'x, y, z'
'-x, y+1/2, -z'

loop_
_atom_site_label
_atom_site_type_symbol
_atom_site_fract_x
_atom_site_fract_y
_atom_site_fract_z
_atom_site_U_iso_or_equiv
_atom_site_adp_type
_atom_site_occupancy
_atom_site_site_symmetry_order
_atom_site_calc_flag
_atom_site_refinement_flags_posn
_atom_site_refinement_flags_adp
_atom_site_refinement_flags_occupancy
_atom_site_disorder_assembly
_atom_site_disorder_group
Si1 Si 0.3783(3) 0.32092(7) 0.40219(6) 0.0570(4) Uani 1 1 d . . . . .
Si2 Si 0.2166(3) 0.40556(7) 0.53681(6) 0.0512(4) Uani 1 1 d . . . . .
Si3 Si 0.3538(3) 0.32068(8) 0.67574(6) 0.0600(5) Uani 1 1 d . . . . .
Si4 Si 0.4027(3) 0.11274(7) 0.76330(5) 0.0510(4) Uani 1 1 d . . . . .
Si5 Si 0.2329(2) 0.02948(6) 0.62886(5) 0.0453(3) Uani 1 1 d . . . . .
Si6 Si 0.3745(3) 0.11304(6) 0.48934(5) 0.0495(4) Uani 1 1 d . . . . .
O1 O 0.5961(7) 0.25564(15) 0.54188(15) 0.0537(10) Uani 1 1 d . . . . .
O2 O 0.6452(8) 0.25796(16) 0.46384(17) 0.0587(11) Uani 1 1 d . . . . .
O3 O 0.4486(6) 0.33212(15) 0.45581(14) 0.0519(9) Uani 1 1 d . . . . .
O4 O 0.2461(6) 0.35339(15) 0.53575(14) 0.0492(9) Uani 1 1 d . . . . .
O5 O 0.4188(7) 0.33353(15) 0.62252(14) 0.0528(10) Uani 1 1 d . . . . .
O6 O 0.6173(7) 0.17927(14) 0.62266(14) 0.0555(11) Uani 1 1 d . . . . .
O7 O 0.6654(8) 0.17868(17) 0.70066(15) 0.0623(12) Uani 0.668(14) 1 d D . P A 1
C33 C 0.833(2) 0.1968(5) 0.6987(4) 0.083(5) Uani 0.668(14) 1 d D . P A 1
H33 H 0.908822 0.191546 0.673355 0.100 Uiso 0.668(14) 1 calc R . P A 1
C34 C 0.876(2) 0.2213(5) 0.7349(4) 0.082(5) Uani 0.668(14) 1 d D . P A 1
C35 C 0.910(2) 0.2538(7) 0.7643(5) 0.090(4) Uani 0.668(14) 1 d D . P A 1
H35 H 0.869370 0.281444 0.755943 0.108 Uiso 0.668(14) 1 calc R . P A 1
C36 C 1.005(2) 0.2497(7) 0.8084(5) 0.095(4) Uani 0.668(14) 1 d D . P A 1
H36A H 0.937347 0.261251 0.834239 0.143 Uiso 0.668(14) 1 calc R . P A 1
H36B H 1.112514 0.265632 0.806076 0.143 Uiso 0.668(14) 1 calc R . P A 1
H36C H 1.030060 0.219436 0.814382 0.143 Uiso 0.668(14) 1 calc R . P A 1
O7A O 0.6654(8) 0.17868(17) 0.70066(15) 0.0623(12) Uani 0.332(14) 1 d D . P A 2
O8 O 0.4739(6) 0.10245(13) 0.71012(13) 0.0484(9) Uani 1 1 d . . . . .
O9 O 0.2640(6) 0.08201(14) 0.63071(14) 0.0472(8) Uani 1 1 d . . . . .
O10 O 0.4321(7) 0.10123(14) 0.54381(13) 0.0520(10) Uani 1 1 d . . . . .
C1 C 0.6081(9) 0.28266(19) 0.50257(19) 0.0491(11) Uani 1 1 d . . . . .
H1 H 0.701316 0.303940 0.507622 0.059 Uiso 1 1 calc R . . . .
C2 C 0.4402(9) 0.3062(2) 0.49517(19) 0.0490(12) Uani 1 1 d . . . . .
H2 H 0.345880 0.284989 0.491420 0.059 Uiso 1 1 calc R . . . .
C3 C 0.4079(8) 0.33367(19) 0.53856(18) 0.0461(11) Uani 1 1 d . . . . .
H3 H 0.496795 0.356511 0.540041 0.055 Uiso 1 1 calc R . . . .
C4 C 0.4207(9) 0.3061(2) 0.58299(19) 0.0498(12) Uani 1 1 d . . . . .
H4 H 0.320787 0.286371 0.584514 0.060 Uiso 1 1 calc R . . . .
C5 C 0.5823(9) 0.2802(2) 0.5830(2) 0.0506(12) Uani 1 1 d . . . . .
H5A H 0.681351 0.299681 0.585476 0.061 Uiso 1 1 calc R . . . .
H5B H 0.583298 0.261053 0.610609 0.061 Uiso 1 1 calc R . . . .
C6 C 0.8172(13) 0.2447(3) 0.4637(3) 0.0701(19) Uani 1 1 d . . . . .
H6 H 0.857367 0.230012 0.436820 0.084 Uiso 1 1 calc R . . . .
C7 C 0.9252(11) 0.2511(3) 0.4977(3) 0.0670(17) Uani 1 1 d . . . . .
C8 C 1.0181(12) 0.2574(3) 0.5344(3) 0.075(2) Uani 1 1 d . . . . .
H8 H 1.088006 0.282185 0.535070 0.090 Uiso 1 1 calc R . . . .
C9 C 1.0232(15) 0.2288(4) 0.5753(3) 0.084(2) Uani 1 1 d . . . . .
H9A H 0.948330 0.204258 0.569829 0.127 Uiso 1 1 calc GR . . . .
H9B H 0.984731 0.244419 0.603090 0.127 Uiso 1 1 calc GR . . . .
H9C H 1.139996 0.218762 0.580159 0.127 Uiso 1 1 calc GR . . . .
C10 C 0.348(2) 0.2635(3) 0.3930(3) 0.094(4) Uani 1 1 d . . . . .
H10Y H 0.314385 0.258321 0.360521 0.140 Uiso 1 1 calc GR . . . .
H H 0.259124 0.253011 0.414108 0.140 Uiso 1 1 calc GR . . . .
HA H 0.454969 0.248456 0.399577 0.140 Uiso 1 1 calc GR . . . .
C11 C 0.1686(17) 0.3482(6) 0.3930(3) 0.118(5) Uani 1 1 d . . . . .
H11A H 0.081879 0.334637 0.412664 0.178 Uiso 1 1 calc GR . . . .
H11B H 0.135473 0.345863 0.360049 0.178 Uiso 1 1 calc GR . . . .
H11C H 0.178745 0.378506 0.401520 0.178 Uiso 1 1 calc GR . . . .
C12 C 0.5379(12) 0.3442(3) 0.3613(2) 0.0680(19) Uani 1 1 d . . . . .
C13 C 0.7077(14) 0.3254(6) 0.3711(3) 0.113(5) Uani 1 1 d . . . . .
H13A H 0.695798 0.294547 0.376394 0.170 Uiso 1 1 calc GR . . . .
H13B H 0.756361 0.338839 0.399016 0.170 Uiso 1 1 calc GR . . . .
H13C H 0.782980 0.330312 0.344282 0.170 Uiso 1 1 calc GR . . . .
C14 C 0.4854(15) 0.3318(4) 0.3113(3) 0.080(2) Uani 1 1 d . . . . .
H14A H 0.551233 0.348716 0.288766 0.119 Uiso 1 1 calc GR . . . .
H14B H 0.363811 0.337524 0.306938 0.119 Uiso 1 1 calc GR . . . .
H14C H 0.507793 0.301320 0.306258 0.119 Uiso 1 1 calc GR . . . .
C15 C 0.542(3) 0.3915(4) 0.3670(5) 0.164(11) Uani 1 1 d . . . . .
H15A H 0.566622 0.398609 0.399658 0.246 Uiso 1 1 calc R . . . .
H15B H 0.430798 0.403431 0.358264 0.246 Uiso 1 1 calc R . . . .
H15C H 0.630081 0.403573 0.346721 0.246 Uiso 1 1 calc R . . . .
C16 C 0.3189(11) 0.4315(2) 0.4852(2) 0.0603(15) Uani 1 1 d . . . . .
H16A H 0.440231 0.424221 0.484621 0.090 Uiso 1 1 calc GR . . . .
H16B H 0.305789 0.462587 0.487520 0.090 Uiso 1 1 calc GR . . . .
H16C H 0.264561 0.421255 0.456474 0.090 Uiso 1 1 calc GR . . . .
C17 C 0.3103(11) 0.4298(2) 0.5911(3) 0.0623(16) Uani 1 1 d . . . . .
H17A H 0.257482 0.416796 0.618748 0.093 Uiso 1 1 calc GR . . . .
H17B H 0.289012 0.460673 0.591221 0.093 Uiso 1 1 calc GR . . . .
H17C H 0.433178 0.424512 0.591715 0.093 Uiso 1 1 calc GR . . . .
C18 C -0.0227(10) 0.4115(2) 0.5355(2) 0.0571(15) Uani 1 1 d D . . . .
C19 C -0.0941(11) 0.3897(3) 0.4916(2) 0.0675(18) Uani 1 1 d D . . . .
H19A H -0.057130 0.359801 0.490801 0.101 Uiso 1 1 calc GR . . . .
H19B H -0.052202 0.404571 0.463665 0.101 Uiso 1 1 calc GR . . . .
H19C H -0.218734 0.390931 0.492242 0.101 Uiso 1 1 calc GR . . . .
C20 C -0.0701(13) 0.4581(3) 0.5354(3) 0.0686(19) Uani 1 1 d . . . . .
H20A H -0.048299 0.470222 0.504397 0.103 Uiso 1 1 calc GR . . . .
H20B H -0.001760 0.473267 0.558816 0.103 Uiso 1 1 calc GR . . . .
H20C H -0.191081 0.461080 0.543059 0.103 Uiso 1 1 calc GR . . . .
C21 C -0.0961(6) 0.39035(19) 0.5761(2) 0.0471(11) Uani 1 1 d D . . . .
H21A H -0.215799 0.398638 0.579245 0.071 Uiso 1 1 calc GR . . . .
H21B H -0.033653 0.398925 0.604294 0.071 Uiso 1 1 calc GR . . . .
H21C H -0.088135 0.359271 0.572192 0.071 Uiso 1 1 calc GR . . . .
C22 C 0.1401(15) 0.3445(5) 0.6849(4) 0.097(4) Uani 1 1 d . . . . .
H22A H 0.148586 0.375737 0.683797 0.146 Uiso 1 1 calc GR . . . .
H22B H 0.095890 0.335643 0.715468 0.146 Uiso 1 1 calc GR . . . .
H22C H 0.062802 0.334606 0.660221 0.146 Uiso 1 1 calc GR . . . .
C23 C 0.3346(17) 0.2617(3) 0.6825(3) 0.086(3) Uani 1 1 d . . . . .
H23A H 0.266570 0.250093 0.656760 0.129 Uiso 1 1 calc GR . . . .
H23B H 0.278837 0.255204 0.712380 0.129 Uiso 1 1 calc GR . . . .
H23C H 0.448170 0.248788 0.682068 0.129 Uiso 1 1 calc GR . . . .
C24 C 0.5105(13) 0.3469(4) 0.7173(3) 0.097(4) Uani 1 1 d D . . . .
C25 C 0.479(2) 0.3944(3) 0.7207(4) 0.121(5) Uani 1 1 d D . . . .
H25A H 0.565699 0.409733 0.702589 0.182 Uiso 1 1 calc GR . . . .
H25B H 0.484925 0.403332 0.753519 0.182 Uiso 1 1 calc GR . . . .
H25C H 0.366004 0.401049 0.708125 0.182 Uiso 1 1 calc GR . . . .
C26 C 0.4854(15) 0.3270(3) 0.7650(3) 0.117(5) Uani 1 1 d D . . . .
H26A H 0.514105 0.296488 0.763642 0.176 Uiso 1 1 calc GR . . . .
H26B H 0.366425 0.330284 0.774623 0.176 Uiso 1 1 calc GR . . . .
H26C H 0.559520 0.341261 0.787765 0.176 Uiso 1 1 calc GR . . . .
C27 C 0.6847(13) 0.3382(5) 0.6998(4) 0.160(8) Uani 1 1 d D U . . .
H27A H 0.746011 0.365339 0.696094 0.239 Uiso 1 1 calc GR . . . .
H27B H 0.677950 0.323680 0.669455 0.239 Uiso 1 1 calc GR . . . .
H27C H 0.745263 0.320023 0.722158 0.239 Uiso 1 1 calc GR . . . .
C28 C 0.6292(9) 0.1519(2) 0.66277(19) 0.0506(12) Uani 1 1 d . . . . .
H28 H 0.723251 0.130707 0.658379 0.061 Uiso 0.668(14) 1 calc R . P A 1
H28A H 0.723251 0.130707 0.658379 0.061 Uiso 0.332(14) 1 calc R . P A 2
C29 C 0.4626(9) 0.12885(19) 0.66987(18) 0.0466(11) Uani 1 1 d . . . . .
H29 H 0.368970 0.150170 0.674031 0.056 Uiso 1 1 calc R . . . .
C30 C 0.4272(8) 0.10133(17) 0.62679(17) 0.0430(10) Uani 1 1 d . . . . .
H30 H 0.515295 0.078306 0.624881 0.052 Uiso 1 1 calc R . . . .
C31 C 0.4361(8) 0.12832(18) 0.58274(18) 0.0436(10) Uani 1 1 d . . . . .
H31 H 0.336575 0.148247 0.581688 0.052 Uiso 1 1 calc R . . . .
C32 C 0.6022(10) 0.1542(2) 0.58188(19) 0.0523(13) Uani 1 1 d . . . . .
H32A H 0.700401 0.134482 0.579635 0.063 Uiso 1 1 calc R . . . .
H32B H 0.603498 0.173046 0.554009 0.063 Uiso 1 1 calc R . . . .
C33A C 0.848(3) 0.1839(12) 0.7055(9) 0.083(5) Uani 0.332(14) 1 d D . P A 2
H33A H 0.923451 0.174767 0.681615 0.100 Uiso 0.332(14) 1 calc R . P A 2
C34A C 0.905(4) 0.2023(10) 0.7451(7) 0.082(5) Uani 0.332(14) 1 d D . P A 2
C35A C 0.951(4) 0.2323(12) 0.7749(10) 0.090(4) Uani 0.332(14) 1 d D U P A 2
H35A H 1.065094 0.241695 0.779026 0.108 Uiso 0.332(14) 1 calc R . P A 2
C36A C 0.800(4) 0.2503(13) 0.8021(10) 0.095(4) Uani 0.332(14) 1 d D . P A 2
H36D H 0.837151 0.259280 0.833281 0.143 Uiso 0.332(14) 1 calc R . P A 2
H36E H 0.711983 0.228124 0.805170 0.143 Uiso 0.332(14) 1 calc R . P A 2
H36F H 0.752513 0.274892 0.785291 0.143 Uiso 0.332(14) 1 calc R . P A 2
C37 C 0.2013(13) 0.0838(5) 0.7745(4) 0.097(4) Uani 1 1 d . . . . .
H37A H 0.124603 0.087542 0.747773 0.146 Uiso 1 1 calc GR . . . .
H37B H 0.147487 0.095269 0.802776 0.146 Uiso 1 1 calc GR . . . .
H37C H 0.225304 0.053305 0.778871 0.146 Uiso 1 1 calc GR . . . .
C38 C 0.3555(17) 0.1703(3) 0.7718(3) 0.080(3) Uani 1 1 d . . . . .
H38A H 0.462376 0.186446 0.773271 0.121 Uiso 1 1 calc GR . . . .
H38B H 0.292581 0.174206 0.801145 0.121 Uiso 1 1 calc GR . . . .
H38C H 0.286691 0.180783 0.745630 0.121 Uiso 1 1 calc GR . . . .
C39 C 0.5685(11) 0.0925(3) 0.8048(2) 0.0647(18) Uani 1 1 d D . . . .
C40 C 0.597(2) 0.0453(4) 0.7979(3) 0.113(5) Uani 1 1 d . . . . .
H40A H 0.502444 0.029273 0.811597 0.169 Uiso 1 1 calc GR . . . .
H40B H 0.703753 0.036864 0.813318 0.169 Uiso 1 1 calc GR . . . .
H40C H 0.604987 0.039011 0.764398 0.169 Uiso 1 1 calc GR . . . .
C41 C 0.7287(9) 0.1061(4) 0.7957(2) 0.071(2) Uani 1 1 d D . . . .
H41A H 0.765749 0.094929 0.765363 0.107 Uiso 1 1 calc GR . . . .
H41B H 0.805713 0.095796 0.820269 0.107 Uiso 1 1 calc GR . . . .
H41C H 0.730712 0.137440 0.795049 0.107 Uiso 1 1 calc GR . . . .
C42 C 0.5155(13) 0.1019(4) 0.8552(2) 0.079(2) Uani 1 1 d . . . . .
H42A H 0.510502 0.132878 0.860018 0.118 Uiso 1 1 calc GR . . . .
H42B H 0.598874 0.089364 0.876761 0.118 Uiso 1 1 calc GR . . . .
H42C H 0.403234 0.089370 0.861203 0.118 Uiso 1 1 calc GR . . . .
C43 C 0.3285(10) 0.0036(2) 0.6809(2) 0.0542(13) Uani 1 1 d . . . . .
H43A H 0.452694 0.006142 0.679325 0.081 Uiso 1 1 calc GR . . . .
H43B H 0.296580 -0.026676 0.681512 0.081 Uiso 1 1 calc GR . . . .
H43C H 0.286886 0.017722 0.709274 0.081 Uiso 1 1 calc GR . . . .
C44 C 0.3317(11) 0.0048(2) 0.5760(2) 0.0575(15) Uani 1 1 d . . . . .
H44A H 0.274669 0.015514 0.547880 0.086 Uiso 1 1 calc GR . . . .
H44B H 0.319759 -0.026349 0.577643 0.086 Uiso 1 1 calc GR . . . .
H44C H 0.452717 0.012350 0.574846 0.086 Uiso 1 1 calc GR . . . .
C45 C -0.0046(9) 0.0237(2) 0.6274(2) 0.0542(14) Uani 1 1 d . . . . .
C46 C -0.0847(12) 0.0440(3) 0.6715(2) 0.0697(19) Uani 1 1 d . . . . .
H46A H -0.039677 0.029887 0.699491 0.105 Uiso 1 1 calc GR . . . .
H46B H -0.208546 0.040503 0.670420 0.105 Uiso 1 1 calc GR . . . .
H46C H -0.056673 0.074559 0.672531 0.105 Uiso 1 1 calc GR . . . .
C47 C -0.0834(11) 0.0470(3) 0.5853(2) 0.0629(16) Uani 1 1 d . . . . .
H47A H -0.207462 0.043926 0.586207 0.094 Uiso 1 1 calc GR . . . .
H47B H -0.039429 0.034610 0.556251 0.094 Uiso 1 1 calc GR . . . .
H47C H -0.053592 0.077465 0.586645 0.094 Uiso 1 1 calc GR . . . .
C48 C -0.0531(12) -0.0233(3) 0.6240(3) 0.0674(18) Uani 1 1 d . . . . .
H48A H 0.016495 -0.037130 0.599895 0.101 Uiso 1 1 calc GR . . . .
H48B H -0.173614 -0.025695 0.615609 0.101 Uiso 1 1 calc GR . . . .
H48C H -0.033318 -0.037222 0.654196 0.101 Uiso 1 1 calc GR . . . .
C49 C 0.1877(12) 0.0816(3) 0.4725(2) 0.074(2) Uani 1 1 d . . . . .
H49A H 0.215411 0.051017 0.474100 0.110 Uiso 1 1 calc GR . . . .
H49B H 0.154204 0.088979 0.440502 0.110 Uiso 1 1 calc GR . . . .
H49C H 0.093629 0.087821 0.493955 0.110 Uiso 1 1 calc GR . . . .
C50 C 0.3189(15) 0.1702(2) 0.4836(3) 0.071(2) Uani 1 1 d . . . . .
H50A H 0.202886 0.174847 0.495095 0.107 Uiso 1 1 calc GR . . . .
H50B H 0.325658 0.178651 0.450606 0.107 Uiso 1 1 calc GR . . . .
H50C H 0.398659 0.187468 0.501990 0.107 Uiso 1 1 calc GR . . . .
C51 C 0.5634(13) 0.0994(3) 0.4505(2) 0.071(2) Uani 1 1 d . . . . .
C52 C 0.6104(17) 0.0509(3) 0.4574(3) 0.085(3) Uani 1 1 d . . . . .
H52A H 0.624053 0.044898 0.490839 0.128 Uiso 1 1 calc GR . . . .
H52B H 0.717108 0.044679 0.441024 0.128 Uiso 1 1 calc GR . . . .
H52C H 0.519253 0.032999 0.444617 0.128 Uiso 1 1 calc GR . . . .
C53 C 0.5100(15) 0.1101(4) 0.3990(3) 0.087(3) Uani 1 1 d . . . . .
H53A H 0.396123 0.098615 0.392857 0.131 Uiso 1 1 calc GR . . . .
H53B H 0.591572 0.097274 0.377187 0.131 Uiso 1 1 calc GR . . . .
H53C H 0.508738 0.141243 0.394634 0.131 Uiso 1 1 calc GR . . . .
C54 C 0.7223(13) 0.1220(7) 0.4646(3) 0.117(6) Uani 1 1 d . . . . .
H54A H 0.706026 0.152931 0.461549 0.176 Uiso 1 1 calc GR . . . .
H54B H 0.816259 0.112828 0.444422 0.176 Uiso 1 1 calc GR . . . .
H54C H 0.749227 0.115009 0.497251 0.176 Uiso 1 1 calc GR . . . .
Si7 Si 1.1242(3) 0.68666(8) 0.73443(6) 0.0594(4) Uani 1 1 d . . . . .
Si8 Si 1.2845(2) 0.59993(6) 0.86795(6) 0.0472(3) Uani 1 1 d . . . . .
Si9 Si 1.1491(3) 0.68218(7) 1.00804(6) 0.0523(4) Uani 1 1 d . . . . .
O7W O 0.714(9) 0.5661(16) 0.748(2) 0.100(2) Uani 0.1310(17) 1 d . . P B 4
O8W O 0.764(3) 0.5270(5) 0.7006(7) 0.100(2) Uani 0.451(5) 1 d . . P C 2
O11 O 0.9072(7) 0.75005(15) 0.87516(14) 0.0513(9) Uani 1 1 d . . . . .
O12 O 0.8534(8) 0.74926(17) 0.79765(17) 0.0605(11) Uani 1 1 d . . . . .
O13 O 1.0529(7) 0.67453(15) 0.78706(15) 0.0526(9) Uani 1 1 d . . . . .
O14 O 1.2546(6) 0.65236(15) 0.86794(15) 0.0499(9) Uani 1 1 d . . . . .
O15 O 1.0823(7) 0.67049(15) 0.95453(15) 0.0545(10) Uani 1 1 d . . . . .
C55 C 0.8935(9) 0.7232(2) 0.8354(2) 0.0518(12) Uani 1 1 d . . . . .
H55 H 0.801371 0.701592 0.840276 0.062 Uiso 1 1 calc R . . . .
C56 C 1.0639(8) 0.70061(19) 0.82806(19) 0.0473(11) Uani 1 1 d . . . . .
H56 H 1.157951 0.721960 0.824933 0.057 Uiso 1 1 calc R . . . .
C57 C 1.0928(8) 0.67190(18) 0.87095(19) 0.0441(10) Uani 1 1 d . . . . .
H57 H 1.003247 0.649191 0.871705 0.053 Uiso 1 1 calc R . . . .
C58 C 1.0816(8) 0.69849(19) 0.91560(18) 0.0469(11) Uani 1 1 d . . . . .
H58 H 1.181811 0.718119 0.917485 0.056 Uiso 1 1 calc R . . . .
C59 C 0.9188(9) 0.7246(2) 0.9163(2) 0.0489(12) Uani 1 1 d . . . . .
H59A H 0.819453 0.705179 0.918170 0.059 Uiso 1 1 calc R . . . .
H59B H 0.917657 0.743287 0.944279 0.059 Uiso 1 1 calc R . . . .
C60 C 0.6878(13) 0.7627(2) 0.7977(3) 0.0678(19) Uani 1 1 d . . . . .
H60 H 0.650849 0.778971 0.771595 0.081 Uiso 1 1 calc R . . . .
C61 C 0.5749(11) 0.7551(2) 0.8307(3) 0.0639(17) Uani 1 1 d . . . . .
C62 C 0.4874(10) 0.7474(3) 0.8676(3) 0.0667(17) Uani 1 1 d . . . . .
H62 H 0.423403 0.721598 0.868550 0.080 Uiso 1 1 calc R . . . .
C63 C 0.4789(13) 0.7765(3) 0.9098(3) 0.080(2) Uani 1 1 d . . . . .
H63A H 0.534115 0.803782 0.902448 0.119 Uiso 1 1 calc GR . . . .
H63B H 0.537540 0.762948 0.936218 0.119 Uiso 1 1 calc GR . . . .
H63C H 0.359651 0.781596 0.918125 0.119 Uiso 1 1 calc GR . . . .
C64 C 1.3334(13) 0.6604(5) 0.7237(3) 0.089(3) Uani 1 1 d . . . . .
H64A H 1.394106 0.657057 0.753417 0.133 Uiso 1 1 calc GR . . . .
H64B H 1.401179 0.678049 0.702375 0.133 Uiso 1 1 calc GR . . . .
H64C H 1.314812 0.632156 0.709611 0.133 Uiso 1 1 calc GR . . . .
C65 C 1.159(2) 0.7449(4) 0.7273(4) 0.107(5) Uani 1 1 d . . . . .
H65A H 1.052623 0.760242 0.734083 0.160 Uiso 1 1 calc GR . . . .
H65B H 1.193837 0.750950 0.695031 0.160 Uiso 1 1 calc GR . . . .
H65C H 1.247673 0.754473 0.748904 0.160 Uiso 1 1 calc GR . . . .
C66 C 0.9653(13) 0.6648(3) 0.6917(2) 0.072(2) Uani 1 1 d . . . . .
C67 C 0.7825(16) 0.6830(5) 0.7046(3) 0.104(4) Uani 1 1 d . . . . .
H67A H 0.744463 0.670489 0.734279 0.157 Uiso 1 1 calc R . . . .
H67B H 0.701583 0.675593 0.679817 0.157 Uiso 1 1 calc R . . . .
H67C H 0.788624 0.714195 0.707756 0.157 Uiso 1 1 calc R . . . .
C68 C 1.0110(15) 0.6780(4) 0.6424(3) 0.090(3) Uani 1 1 d . . . . .
H68A H 1.025652 0.709144 0.641195 0.136 Uiso 1 1 calc GR . . . .
H68B H 0.919598 0.669519 0.621014 0.136 Uiso 1 1 calc GR . . . .
H68C H 1.117251 0.664019 0.633097 0.136 Uiso 1 1 calc GR . . . .
C69 C 0.953(3) 0.6167(5) 0.6962(5) 0.132(6) Uani 1 1 d . . . . .
H69A H 1.064988 0.603889 0.690415 0.198 Uiso 1 1 calc GR . . . .
H69B H 0.871309 0.605674 0.673212 0.198 Uiso 1 1 calc GR . . . .
H69C H 0.914794 0.609214 0.727786 0.198 Uiso 1 1 calc GR . . . .
C70 C 1.1813(11) 0.5754(2) 0.8158(2) 0.0620(16) Uani 1 1 d . . . . .
H70A H 1.059168 0.572057 0.821665 0.093 Uiso 1 1 calc GR . . . .
H70B H 1.232051 0.547282 0.809755 0.093 Uiso 1 1 calc GR . . . .
H70C H 1.198463 0.593902 0.788526 0.093 Uiso 1 1 calc GR . . . .
C71 C 1.1885(10) 0.5746(2) 0.9210(2) 0.0553(13) Uani 1 1 d . . . . .
H71A H 1.259310 0.580863 0.948400 0.083 Uiso 1 1 calc GR . . . .
H71B H 1.181917 0.543554 0.916493 0.083 Uiso 1 1 calc GR . . . .
H71C H 1.073819 0.586068 0.925992 0.083 Uiso 1 1 calc GR . . . .
C72 C 1.5246(9) 0.5935(2) 0.8666(2) 0.0549(14) Uani 1 1 d . . . . .
C73 C 1.6055(11) 0.6140(2) 0.8266(4) 0.073(2) Uani 1 1 d . . . . .
H73A H 1.565149 0.600697 0.797654 0.110 Uiso 1 1 calc GR . . . .
H73B H 1.729260 0.610736 0.828946 0.110 Uiso 1 1 calc GR . . . .
H73C H 1.576610 0.644546 0.826393 0.110 Uiso 1 1 calc GR . . . .
C74 C 1.5702(12) 0.5458(3) 0.8665(3) 0.073(2) Uani 1 1 d . . . . .
H74A H 1.521372 0.532008 0.894261 0.109 Uiso 1 1 calc GR . . . .
H74B H 1.694269 0.542495 0.866980 0.109 Uiso 1 1 calc GR . . . .
H74C H 1.524222 0.532268 0.838265 0.109 Uiso 1 1 calc GR . . . .
C75 C 1.6008(10) 0.6146(3) 0.9104(2) 0.0632(17) Uani 1 1 d . . . . .
H75A H 1.581175 0.645588 0.909164 0.095 Uiso 1 1 calc GR . . . .
H75B H 1.723382 0.609006 0.911611 0.095 Uiso 1 1 calc GR . . . .
H75C H 1.546325 0.602834 0.938447 0.095 Uiso 1 1 calc GR . . . .
C76 C 1.3624(11) 0.6607(3) 1.0172(3) 0.0676(18) Uani 1 1 d . . . . .
H76A H 1.362863 0.630041 1.009957 0.101 Uiso 1 1 calc GR . . . .
H76B H 1.396035 0.665004 1.049838 0.101 Uiso 1 1 calc GR . . . .
H76C H 1.442874 0.675502 0.996560 0.101 Uiso 1 1 calc GR . . . .
C77 C 1.1590(15) 0.7411(3) 1.0178(3) 0.075(2) Uani 1 1 d . . . . .
H77A H 1.220832 0.754638 0.991947 0.113 Uiso 1 1 calc GR . . . .
H77B H 1.218122 0.746995 1.047318 0.113 Uiso 1 1 calc GR . . . .
H77C H 1.043275 0.752739 1.019298 0.113 Uiso 1 1 calc GR . . . .
C78 C 0.9980(13) 0.6561(4) 1.0494(3) 0.079(2) Uani 0.57(2) 1 d D . P D 1
C79 C 1.042(2) 0.6079(4) 1.0514(4) 0.070(4) Uani 0.57(2) 1 d D U P D 1
H79A H 1.018542 0.594817 1.020843 0.105 Uiso 0.57(2) 1 calc GR . P D 1
H79B H 0.971506 0.593965 1.075324 0.105 Uiso 0.57(2) 1 calc GR . P D 1
H79C H 1.162136 0.604297 1.059178 0.105 Uiso 0.57(2) 1 calc GR . P D 1
C80 C 1.021(3) 0.6761(6) 1.0980(5) 0.065(4) Uani 0.57(2) 1 d D U P D 1
H80A H 1.142081 0.676244 1.106191 0.097 Uiso 0.57(2) 1 calc GR . P D 1
H80B H 0.957885 0.659210 1.121144 0.097 Uiso 0.57(2) 1 calc GR . P D 1
H80C H 0.977679 0.705460 1.097749 0.097 Uiso 0.57(2) 1 calc GR . P D 1
C81 C 0.806(2) 0.6591(8) 1.0330(5) 0.090(5) Uani 0.57(2) 1 d D U P D 1
H81A H 0.746213 0.680752 1.051674 0.135 Uiso 0.57(2) 1 calc GR . P D 1
H81B H 0.750355 0.631251 1.037414 0.135 Uiso 0.57(2) 1 calc GR . P D 1
H81C H 0.801272 0.667034 0.999887 0.135 Uiso 0.57(2) 1 calc GR . P D 1
C78A C 0.9980(13) 0.6561(4) 1.0494(3) 0.079(2) Uani 0.43(2) 1 d D . P D 2
C79A C 0.923(4) 0.6158(7) 1.0371(9) 0.093(6) Uani 0.43(2) 1 d D U P D 2
H79D H 0.853967 0.619189 1.008815 0.139 Uiso 0.43(2) 1 calc GR . P D 2
H79E H 0.851384 0.605676 1.062828 0.139 Uiso 0.43(2) 1 calc GR . P D 2
H79F H 1.013649 0.594828 1.031134 0.139 Uiso 0.43(2) 1 calc GR . P D 2
C80A C 1.053(5) 0.6640(11) 1.0999(8) 0.096(9) Uani 0.43(2) 1 d D U P D 2
H80D H 1.176614 0.667173 1.101302 0.144 Uiso 0.43(2) 1 calc GR . P D 2
H80E H 1.017711 0.639768 1.119424 0.144 Uiso 0.43(2) 1 calc GR . P D 2
H80F H 0.998645 0.690232 1.111553 0.144 Uiso 0.43(2) 1 calc GR . P D 2
C81A C 0.830(4) 0.6868(10) 1.0407(12) 0.101(8) Uani 0.43(2) 1 d D U P D 2
H81D H 0.822758 0.708376 1.065582 0.151 Uiso 0.43(2) 1 calc GR . P D 2
H81E H 0.726453 0.669176 1.041160 0.151 Uiso 0.43(2) 1 calc GR . P D 2
H81F H 0.839496 0.701108 1.010337 0.151 Uiso 0.43(2) 1 calc GR . P D 2
Si10 Si 1.0977(2) 0.89109(6) 1.09828(5) 0.0490(3) Uani 1 1 d . . . . .
Si11 Si 1.2695(3) 0.97544(7) 0.96482(5) 0.0492(3) Uani 1 1 d . . . . .
Si12 Si 1.1353(3) 0.89290(7) 0.82375(5) 0.0528(4) Uani 1 1 d . . . . .
O16 O 0.8878(8) 0.82573(16) 0.95632(14) 0.0578(11) Uani 1 1 d . . . . .
O17 O 0.8418(8) 0.82512(18) 1.03391(16) 0.0619(11) Uani 0.601(14) 1 d D . P E 1
O17A O 0.8418(8) 0.82512(18) 1.03391(16) 0.0619(11) Uani 0.399(14) 1 d D . P E 2
C87A C 0.662(3) 0.8189(10) 1.0346(9) 0.080(5) Uani 0.399(14) 1 d D . P E 2
H87A H 0.588920 0.832920 1.012992 0.096 Uiso 0.399(14) 1 calc R . P E 2
C88A C 0.598(3) 0.7907(7) 1.0694(7) 0.064(3) Uani 0.399(14) 1 d D . P E 2
C89A C 0.544(3) 0.7703(9) 1.1023(8) 0.074(3) Uani 0.399(14) 1 d D . P E 2
H89A H 0.445766 0.787263 1.108183 0.089 Uiso 0.399(14) 1 calc R . P E 2
C90A C 0.517(5) 0.7396(12) 1.1387(11) 0.083(5) Uani 0.399(14) 1 d D . P E 2
H90A H 0.422593 0.748973 1.158683 0.125 Uiso 0.399(14) 1 calc R . P E 2
H90B H 0.620568 0.737005 1.157604 0.125 Uiso 0.399(14) 1 calc R . P E 2
H90C H 0.489300 0.711745 1.124894 0.125 Uiso 0.399(14) 1 calc R . P E 2
O18 O 1.0294(7) 0.90124(14) 1.04426(14) 0.0503(9) Uani 1 1 d . . . . .
O19 O 1.2371(6) 0.92322(14) 0.96602(13) 0.0477(9) Uani 1 1 d . . . . .
O20 O 1.0762(7) 0.90434(13) 0.87769(13) 0.0492(9) Uani 1 1 d . . . . .
C82 C 0.8752(10) 0.8512(2) 0.99640(19) 0.0528(13) Uani 1 1 d . . . . .
C83 C 1.0416(9) 0.8754(2) 1.00439(17) 0.0490(12) Uani 1 1 d . . . . .
H83 H 1.136682 0.854455 1.008498 0.059 Uiso 1 1 calc R . . . .
C84 C 1.0770(8) 0.90344(18) 0.96149(16) 0.0437(10) Uani 1 1 d . . . . .
H84 H 0.987187 0.926025 0.959316 0.052 Uiso 1 1 calc R . . . .
C85 C 1.0730(10) 0.87642(19) 0.91727(18) 0.0507(13) Uani 1 1 d . . . . .
H85 H 1.173180 0.856719 0.916494 0.061 Uiso 1 1 calc R . . . .
C86 C 0.9084(10) 0.8508(2) 0.91551(19) 0.0529(13) Uani 1 1 d . . . . .
H86A H 0.810753 0.870618 0.912408 0.063 Uiso 1 1 calc R . . . .
H86B H 0.909625 0.831898 0.887717 0.063 Uiso 1 1 calc R . . . .
C87 C 0.681(2) 0.8051(6) 1.0304(5) 0.080(5) Uani 0.601(14) 1 d D . P E 1
H87 H 0.602705 0.811362 1.005975 0.096 Uiso 0.601(14) 1 calc R . P E 1
C88 C 0.645(2) 0.7752(5) 1.0659(4) 0.064(3) Uani 0.601(14) 1 d D . P E 1
C89 C 0.590(2) 0.7487(6) 1.0960(5) 0.074(3) Uani 0.601(14) 1 d D . P E 1
H89 H 0.613692 0.719377 1.090027 0.089 Uiso 0.601(14) 1 calc R . P E 1
C90 C 0.494(3) 0.7581(8) 1.1389(7) 0.083(5) Uani 0.601(14) 1 d D . P E 1
H90D H 0.391371 0.740335 1.139911 0.125 Uiso 0.601(14) 1 calc R . P E 1
H90E H 0.462086 0.788345 1.139304 0.125 Uiso 0.601(14) 1 calc R . P E 1
H90F H 0.565262 0.751725 1.166265 0.125 Uiso 0.601(14) 1 calc R . P E 1
C91 C 1.2952(14) 0.9223(4) 1.1096(3) 0.083(3) Uani 1 1 d . . . . .
H91A H 1.389542 0.910022 1.091696 0.125 Uiso 1 1 calc GR . . . .
H91B H 1.322251 0.921300 1.143094 0.125 Uiso 1 1 calc GR . . . .
H91C H 1.277767 0.952128 1.100086 0.125 Uiso 1 1 calc GR . . . .
C92 C 1.1497(15) 0.8342(3) 1.1066(2) 0.073(2) Uani 1 1 d . . . . .
H92A H 1.047183 0.816840 1.101881 0.110 Uiso 1 1 calc GR . . . .
H92B H 1.192641 0.829719 1.138458 0.110 Uiso 1 1 calc GR . . . .
H92C H 1.236985 0.825607 1.083985 0.110 Uiso 1 1 calc GR . . . .
C93 C 0.9262(12) 0.9094(3) 1.1387(2) 0.0640(18) Uani 1 1 d . . . . .
C94 C 0.891(2) 0.9568(4) 1.1324(4) 0.101(4) Uani 1 1 d . . . . .
H94A H 0.848966 0.961975 1.100623 0.152 Uiso 1 1 calc GR . . . .
H94B H 0.997001 0.972912 1.137176 0.152 Uiso 1 1 calc GR . . . .
H94C H 0.806085 0.966085 1.155186 0.152 Uiso 1 1 calc GR . . . .
C95 C 0.7660(15) 0.8811(4) 1.1301(3) 0.086(3) Uani 1 1 d . . . . .
H95A H 0.797454 0.850880 1.132426 0.129 Uiso 1 1 calc GR . . . .
H95B H 0.720421 0.886977 1.098832 0.129 Uiso 1 1 calc GR . . . .
H95C H 0.679324 0.887785 1.153675 0.129 Uiso 1 1 calc GR . . . .
C96 C 0.9822(16) 0.9014(3) 1.1901(2) 0.082(3) Uani 1 1 d . . . . .
H96A H 0.890152 0.909760 1.211363 0.123 Uiso 1 1 calc GR . . . .
H96B H 1.084053 0.918299 1.197009 0.123 Uiso 1 1 calc GR . . . .
H96C H 1.007571 0.870907 1.194403 0.123 Uiso 1 1 calc GR . . . .
C97 C 1.1677(11) 1.0020(2) 1.0162(2) 0.0569(14) Uani 1 1 d . . . . .
H97A H 1.046595 0.994507 1.017249 0.085 Uiso 1 1 calc GR . . . .
H97B H 1.179872 1.033061 1.013409 0.085 Uiso 1 1 calc GR . . . .
H97C H 1.223118 0.992252 1.045069 0.085 Uiso 1 1 calc GR . . . .
C98 C 1.1773(12) 0.9994(2) 0.9107(2) 0.0595(15) Uani 1 1 d . . . . .
H98A H 1.190308 0.979268 0.884651 0.089 Uiso 1 1 calc GR . . . .
H98B H 1.236891 1.026068 0.903403 0.089 Uiso 1 1 calc GR . . . .
H98C H 1.056189 1.005308 0.915712 0.089 Uiso 1 1 calc GR . . . .
C99 C 1.5102(9) 0.9805(2) 0.9662(2) 0.0539(14) Uani 1 1 d . . . . .
C100 C 1.5794(10) 0.9590(3) 1.0096(2) 0.0603(15) Uani 1 1 d . . . . .
H10A H 1.534879 0.929769 1.011598 0.090 Uiso 1 1 calc GR . . . .
H10B H 1.544404 0.975177 1.037337 0.090 Uiso 1 1 calc GR . . . .
H10C H 1.703960 0.958114 1.007962 0.090 Uiso 1 1 calc GR . . . .
C101 C 1.5623(17) 1.0275(3) 0.9684(3) 0.080(3) Uani 1 1 d . . . . .
H10D H 1.684640 1.029606 0.974595 0.121 Uiso 1 1 calc GR . . . .
H10E H 1.499238 1.041839 0.993516 0.121 Uiso 1 1 calc GR . . . .
H10F H 1.536278 1.041363 0.938450 0.121 Uiso 1 1 calc GR . . . .
C102 C 1.5832(10) 0.9609(4) 0.9221(3) 0.075(2) Uani 1 1 d . . . . .
H10G H 1.707417 0.959503 0.924685 0.112 Uiso 1 1 calc GR . . . .
H10H H 1.551870 0.978517 0.895118 0.112 Uiso 1 1 calc GR . . . .
H10I H 1.537476 0.931947 0.918050 0.112 Uiso 1 1 calc GR . . . .
C103 C 1.3250(15) 0.9263(4) 0.8092(3) 0.080(2) Uani 1 1 d . . . . .
H10J H 1.314960 0.954205 0.824641 0.121 Uiso 1 1 calc GR . . . .
H10K H 1.331131 0.930429 0.775243 0.121 Uiso 1 1 calc GR . . . .
H10L H 1.428327 0.911877 0.820077 0.121 Uiso 1 1 calc GR . . . .
C104 C 1.1933(16) 0.8356(3) 0.8190(3) 0.077(2) Uani 1 1 d . . . . .
H10M H 1.255092 0.826820 0.847148 0.115 Uiso 1 1 calc GR . . . .
H10N H 1.265841 0.831403 0.791448 0.115 Uiso 1 1 calc GR . . . .
H10O H 1.089787 0.818418 0.815755 0.115 Uiso 1 1 calc GR . . . .
C105 C 0.9546(12) 0.9066(3) 0.7850(2) 0.0643(17) Uani 1 1 d . . . . .
C106 C 0.916(3) 0.9534(4) 0.7876(4) 0.126(7) Uani 1 1 d . . . . .
H10P H 1.020200 0.969072 0.795723 0.190 Uiso 1 1 calc GR . . . .
H10Q H 0.829381 0.958500 0.811509 0.190 Uiso 1 1 calc GR . . . .
H10R H 0.874378 0.963295 0.757143 0.190 Uiso 1 1 calc GR . . . .
C107 C 0.9973(16) 0.8958(4) 0.7338(2) 0.085(3) Uani 1 1 d . . . . .
H10S H 0.897580 0.901265 0.714080 0.128 Uiso 1 1 calc GR . . . .
H10T H 1.029222 0.865554 0.731402 0.128 Uiso 1 1 calc GR . . . .
H10U H 1.092359 0.913654 0.723235 0.128 Uiso 1 1 calc GR . . . .
C108 C 0.7939(14) 0.8830(7) 0.7985(3) 0.128(6) Uani 1 1 d . U . . .
H10V H 0.758685 0.891715 0.830012 0.192 Uiso 1 1 calc GR . . . .
H10W H 0.815526 0.852089 0.798179 0.192 Uiso 1 1 calc GR . . . .
H10X H 0.703323 0.889778 0.776160 0.192 Uiso 1 1 calc GR . . . .
O12W O 0.687(6) 0.4984(11) 0.6588(16) 0.100(2) Uani 0.195(5) 1 d . . P F 3
O10W O 0.741(3) 0.4747(5) 0.7037(8) 0.100(2) Uani 0.427(5) 1 d . . P G 1
O16W O 1.059(7) 0.4910(13) 0.6859(18) 0.100(2) Uani 0.188(5) 1 d . . P H 12
O14W O 0.927(10) 0.4931(18) 0.675(2) 0.100(2) Uani 0.1310(17) 1 d . . P B 6
O1W O 0.565(9) 0.6226(15) 0.750(2) 0.100(2) Uani 0.141(3) 1 d . . P I 16
O18W O 0.955(9) 0.5172(15) 0.757(2) 0.100(2) Uani 0.141(3) 1 d . . P I 14
O2W O 0.199(5) 0.4969(8) 0.7102(13) 0.100(2) Uani 0.256(5) 1 d . . P J 8
O11W O 0.814(6) 0.5019(10) 0.6892(14) 0.100(2) Uani 0.222(5) 1 d . . P K 11
O3W O 0.386(6) 0.5174(10) 0.6969(14) 0.100(2) Uani 0.216(5) 1 d . . P L 18
O13W O 0.781(8) 0.4256(13) 0.7025(18) 0.100(2) Uani 0.166(3) 1 d . . P M 17
O4W O 0.509(10) 0.4803(17) 0.705(3) 0.100(2) Uani 0.1310(17) 1 d . . P B 9
O15W O 0.996(8) 0.5096(15) 0.676(2) 0.100(2) Uani 0.166(3) 1 d . . P M 15
O5W O 0.653(5) 0.5053(9) 0.7058(13) 0.100(2) Uani 0.260(5) 1 d . . P N 10
O17W O 1.013(5) 0.4967(9) 0.7240(13) 0.100(2) Uani 0.242(5) 1 d . . P O 13
O6W O 0.690(5) 0.5041(9) 0.7534(13) 0.100(2) Uani 0.240(5) 1 d . . P P 14
O9W O 0.832(4) 0.4973(7) 0.7493(10) 0.100(2) Uani 0.297(5) 1 d . . P Q 5

loop_
_atom_site_aniso_label
_atom_site_aniso_U_11
_atom_site_aniso_U_22
_atom_site_aniso_U_33
_atom_site_aniso_U_23
_atom_site_aniso_U_13
_atom_site_aniso_U_12
Si1 0.0646(11) 0.0627(10) 0.0436(7) 0.0031(6) -0.0016(7) -0.0104(9)
Si2 0.0528(10) 0.0516(8) 0.0491(8) 0.0079(6) 0.0020(6) 0.0027(8)
Si3 0.0687(12) 0.0716(11) 0.0397(7) 0.0095(7) 0.0064(7) 0.0099(10)
Si4 0.0612(10) 0.0562(8) 0.0355(6) -0.0002(5) 0.0020(6) 0.0015(8)
Si5 0.0526(9) 0.0436(7) 0.0398(6) -0.0006(5) -0.0003(5) -0.0001(7)
Si6 0.0647(10) 0.0482(7) 0.0356(6) 0.0044(5) -0.0060(6) -0.0026(7)
O1 0.064(3) 0.049(2) 0.048(2) 0.0029(15) 0.0037(18) 0.001(2)
O2 0.070(3) 0.056(2) 0.051(2) -0.0045(17) 0.003(2) 0.001(2)
O3 0.058(3) 0.057(2) 0.0405(17) 0.0006(15) -0.0008(16) -0.0079(19)
O4 0.044(2) 0.053(2) 0.050(2) 0.0066(15) 0.0019(15) -0.0020(18)
O5 0.063(3) 0.053(2) 0.0426(18) 0.0012(15) 0.0060(17) 0.007(2)
O6 0.079(3) 0.051(2) 0.0367(16) 0.0058(14) -0.0070(17) -0.016(2)
O7 0.076(3) 0.071(3) 0.0404(18) -0.0020(17) -0.0049(19) -0.023(3)
C33 0.111(9) 0.098(12) 0.041(5) 0.014(5) -0.015(4) -0.057(8)
C34 0.103(9) 0.104(11) 0.038(5) 0.001(5) 0.002(5) -0.067(10)
C35 0.087(8) 0.118(10) 0.067(6) -0.009(6) -0.010(5) -0.020(8)
C36 0.084(9) 0.129(11) 0.073(7) -0.024(7) -0.027(6) 0.016(9)
O7A 0.076(3) 0.071(3) 0.0404(18) -0.0020(17) -0.0049(19) -0.023(3)
O8 0.064(2) 0.0490(19) 0.0324(15) 0.0060(13) -0.0005(15) 0.0002(18)
O9 0.049(2) 0.0482(19) 0.0444(17) 0.0010(13) 0.0002(15) 0.0021(17)
O10 0.073(3) 0.048(2) 0.0348(16) -0.0025(14) -0.0074(16) 0.000(2)
C1 0.053(3) 0.051(3) 0.043(2) 0.0014(19) 0.005(2) -0.005(2)
C2 0.052(3) 0.052(3) 0.042(2) 0.000(2) 0.003(2) -0.012(2)
C3 0.050(3) 0.048(3) 0.041(2) 0.0068(17) 0.0044(18) 0.007(2)
C4 0.057(3) 0.050(3) 0.043(2) 0.004(2) 0.005(2) -0.003(3)
C5 0.052(3) 0.054(3) 0.045(2) 0.006(2) -0.001(2) 0.001(3)
C6 0.076(5) 0.073(4) 0.061(4) -0.003(3) 0.014(3) 0.020(4)
C7 0.060(4) 0.066(4) 0.075(4) 0.000(3) 0.018(3) 0.009(3)
C8 0.054(4) 0.083(5) 0.087(5) 0.009(4) 0.007(3) 0.008(4)
C9 0.086(6) 0.093(6) 0.074(5) 0.011(4) 0.009(4) -0.013(5)
C10 0.140(10) 0.076(5) 0.065(4) 0.002(4) -0.024(5) -0.035(6)
C11 0.085(7) 0.228(17) 0.042(3) 0.002(6) -0.007(4) 0.041(9)
C12 0.083(5) 0.075(4) 0.046(3) -0.001(3) 0.012(3) -0.019(4)
C13 0.064(5) 0.221(15) 0.055(4) -0.033(6) 0.011(3) -0.046(8)
C14 0.090(6) 0.102(6) 0.047(3) -0.001(3) 0.001(3) 0.021(5)
C15 0.31(3) 0.086(7) 0.096(8) -0.002(6) 0.087(13) -0.039(12)
C16 0.065(4) 0.056(3) 0.060(3) 0.015(3) 0.005(3) -0.006(3)
C17 0.068(4) 0.055(3) 0.064(4) -0.002(3) -0.007(3) -0.003(3)
C18 0.060(4) 0.059(4) 0.053(3) 0.010(2) 0.005(2) 0.006(3)
C19 0.060(4) 0.089(5) 0.054(3) 0.016(3) -0.003(3) -0.004(4)
C20 0.076(5) 0.062(4) 0.067(4) 0.013(3) 0.002(3) 0.014(4)
C21 0.0163(19) 0.049(3) 0.076(3) 0.000(2) -0.0013(19) 0.0012(19)
C22 0.080(6) 0.143(10) 0.068(5) 0.007(5) 0.020(4) 0.037(7)
C23 0.110(8) 0.086(5) 0.063(4) 0.025(4) 0.024(5) 0.013(5)
C24 0.086(7) 0.160(11) 0.045(3) -0.001(5) -0.006(4) -0.027(7)
C25 0.161(14) 0.125(10) 0.077(6) 0.012(6) -0.027(7) -0.043(10)
C26 0.095(7) 0.217(16) 0.040(3) 0.010(6) -0.004(4) 0.004(9)
C27 0.093(10) 0.28(2) 0.107(10) -0.016(12) -0.035(8) -0.001(13)
C28 0.055(3) 0.057(3) 0.040(2) -0.003(2) -0.003(2) -0.008(3)
C29 0.056(3) 0.046(2) 0.038(2) 0.0035(18) -0.0027(19) -0.003(2)
C30 0.049(3) 0.042(2) 0.038(2) -0.0002(16) -0.0016(17) -0.001(2)
C31 0.050(3) 0.040(2) 0.041(2) 0.0003(17) -0.0045(19) -0.001(2)
C32 0.068(4) 0.051(3) 0.038(2) 0.0037(19) -0.007(2) -0.010(3)
C33A 0.111(9) 0.098(12) 0.041(5) 0.014(5) -0.015(4) -0.057(8)
C34A 0.103(9) 0.104(11) 0.038(5) 0.001(5) 0.002(5) -0.067(10)
C35A 0.087(8) 0.118(10) 0.067(6) -0.009(6) -0.010(5) -0.020(8)
C36A 0.084(9) 0.129(11) 0.073(7) -0.024(7) -0.027(6) 0.016(9)
C37 0.058(5) 0.160(11) 0.074(5) -0.029(6) 0.017(4) -0.034(6)
C38 0.120(8) 0.070(4) 0.051(3) -0.004(3) 0.011(4) 0.026(5)
C39 0.071(4) 0.086(5) 0.037(2) 0.004(3) -0.007(2) 0.007(4)
C40 0.178(14) 0.096(7) 0.064(4) 0.009(4) -0.027(6) 0.062(8)
C41 0.038(3) 0.129(7) 0.046(3) -0.003(3) -0.007(2) 0.032(4)
C42 0.079(5) 0.123(7) 0.033(2) 0.007(3) -0.003(3) -0.006(5)
C43 0.064(4) 0.052(3) 0.047(3) 0.006(2) -0.005(2) 0.001(3)
C44 0.078(4) 0.051(3) 0.044(2) -0.002(2) 0.003(3) 0.003(3)
C45 0.051(3) 0.063(3) 0.049(3) -0.002(2) 0.002(2) -0.012(3)
C46 0.071(5) 0.093(5) 0.046(3) -0.007(3) 0.007(3) -0.006(4)
C47 0.065(4) 0.076(4) 0.047(3) 0.010(3) -0.005(3) -0.002(3)
C48 0.068(5) 0.060(4) 0.075(4) -0.010(3) 0.001(3) -0.019(3)
C49 0.079(5) 0.093(5) 0.048(3) 0.017(3) -0.015(3) -0.035(4)
C50 0.103(6) 0.056(3) 0.055(3) 0.009(3) -0.019(4) 0.008(4)
C51 0.082(5) 0.088(5) 0.043(3) 0.008(3) 0.008(3) 0.006(4)
C52 0.106(8) 0.080(5) 0.069(4) -0.002(4) 0.020(4) 0.037(5)
C53 0.083(6) 0.123(8) 0.055(4) 0.023(4) 0.011(4) 0.013(6)
C54 0.050(5) 0.243(18) 0.058(4) -0.017(6) 0.005(3) -0.019(7)
Si7 0.0689(12) 0.0680(10) 0.0415(7) 0.0035(6) 0.0007(7) -0.0060(9)
Si8 0.0471(8) 0.0473(8) 0.0472(7) 0.0001(5) -0.0034(6) -0.0017(7)
Si9 0.0550(9) 0.0592(9) 0.0426(7) -0.0053(6) -0.0088(6) 0.0089(8)
O7W 0.114(6) 0.065(3) 0.122(6) 0.009(3) 0.033(5) 0.008(4)
O8W 0.114(6) 0.065(3) 0.122(6) 0.009(3) 0.033(5) 0.008(4)
O11 0.059(3) 0.049(2) 0.0461(19) 0.0014(15) -0.0067(16) 0.0033(19)
O12 0.072(3) 0.060(2) 0.050(2) 0.0094(18) -0.011(2) 0.001(2)
O13 0.064(3) 0.053(2) 0.0410(17) -0.0021(15) -0.0057(17) -0.0036(19)
O14 0.047(2) 0.049(2) 0.055(2) -0.0019(15) -0.0063(16) -0.0012(18)
O15 0.068(3) 0.054(2) 0.0415(18) -0.0011(16) -0.0097(18) 0.002(2)
C55 0.056(3) 0.051(3) 0.048(3) 0.005(2) -0.005(2) -0.005(3)
C56 0.052(3) 0.047(2) 0.043(2) -0.0007(19) -0.0040(19) -0.005(2)
C57 0.039(3) 0.042(2) 0.051(3) 0.0046(18) -0.0042(19) -0.007(2)
C58 0.050(3) 0.048(3) 0.043(2) 0.0035(19) -0.007(2) -0.001(2)
C59 0.052(3) 0.051(3) 0.043(2) 0.0008(19) -0.011(2) 0.005(2)
C60 0.083(5) 0.061(4) 0.059(4) 0.006(3) -0.017(3) 0.008(4)
C61 0.067(4) 0.061(3) 0.064(3) 0.002(3) -0.019(3) 0.009(3)
C62 0.051(4) 0.071(4) 0.078(4) 0.000(3) -0.009(3) -0.006(3)
C63 0.065(5) 0.091(6) 0.083(5) -0.002(4) 0.006(4) -0.008(4)
C64 0.066(5) 0.147(9) 0.054(4) 0.004(4) 0.000(3) 0.024(6)
C65 0.158(12) 0.082(6) 0.080(6) 0.005(5) 0.041(7) -0.041(7)
C66 0.083(5) 0.091(5) 0.043(3) 0.014(3) -0.017(3) -0.011(4)
C67 0.088(7) 0.174(12) 0.051(4) 0.019(5) -0.004(4) 0.013(8)
C68 0.090(6) 0.147(9) 0.034(3) 0.004(4) -0.003(3) 0.023(6)
C69 0.192(16) 0.114(9) 0.089(7) 0.000(6) -0.081(10) -0.034(9)
C70 0.069(4) 0.059(3) 0.058(3) -0.004(3) -0.011(3) -0.009(3)
C71 0.055(4) 0.055(3) 0.056(3) 0.003(2) -0.001(2) 0.001(3)
C72 0.046(3) 0.063(4) 0.056(3) 0.003(2) 0.000(2) 0.018(3)
C73 0.057(4) 0.046(3) 0.118(6) -0.004(3) 0.041(4) 0.002(3)
C74 0.058(4) 0.076(5) 0.084(5) 0.013(4) 0.005(3) 0.020(4)
C75 0.058(4) 0.088(5) 0.043(3) -0.001(3) -0.001(2) 0.006(4)
C76 0.066(4) 0.084(5) 0.053(3) -0.014(3) -0.013(3) 0.016(4)
C77 0.107(7) 0.058(3) 0.061(4) -0.019(3) -0.028(4) 0.015(4)
C78 0.075(5) 0.105(6) 0.058(4) -0.012(4) 0.010(4) -0.010(5)
C79 0.073(8) 0.086(8) 0.052(5) 0.010(5) 0.004(5) -0.026(7)
C80 0.076(9) 0.068(9) 0.050(6) 0.000(6) 0.012(5) 0.027(7)
C81 0.083(9) 0.130(12) 0.057(6) -0.017(7) -0.010(6) -0.017(9)
C78A 0.075(5) 0.105(6) 0.058(4) -0.012(4) 0.010(4) -0.010(5)
C79A 0.108(13) 0.091(11) 0.079(10) -0.011(9) -0.023(10) -0.011(11)
C80A 0.105(17) 0.099(17) 0.084(12) 0.041(11) 0.009(11) 0.030(14)
C81A 0.091(14) 0.104(15) 0.107(15) -0.005(13) 0.002(12) -0.004(13)
Si10 0.0543(9) 0.0545(8) 0.0383(6) 0.0020(5) -0.0007(6) 0.0015(8)
Si11 0.0548(9) 0.0508(8) 0.0422(7) 0.0000(5) -0.0005(6) 0.0002(7)
Si12 0.0683(11) 0.0541(8) 0.0362(6) -0.0017(5) 0.0056(6) 0.0017(8)
O16 0.080(3) 0.054(2) 0.0402(18) 0.0005(15) 0.0030(19) -0.012(2)
O17 0.067(3) 0.076(3) 0.0426(19) 0.0023(18) 0.0030(18) -0.016(2)
O17A 0.067(3) 0.076(3) 0.0426(19) 0.0023(18) 0.0030(18) -0.016(2)
C87A 0.097(8) 0.096(13) 0.048(4) -0.024(7) 0.014(4) -0.046(9)
C88A 0.069(9) 0.071(9) 0.051(4) 0.001(5) 0.005(5) 0.001(6)
C89A 0.063(8) 0.090(10) 0.069(6) 0.012(7) 0.005(5) -0.005(7)
C90A 0.065(8) 0.124(19) 0.062(5) 0.027(10) -0.002(5) 0.022(10)
O18 0.061(2) 0.051(2) 0.0386(17) 0.0015(14) 0.0022(16) 0.0032(18)
O19 0.056(2) 0.0454(19) 0.0415(17) -0.0016(13) 0.0004(15) 0.0002(17)
O20 0.065(3) 0.0466(19) 0.0356(16) 0.0009(13) 0.0031(16) 0.0018(18)
C82 0.065(4) 0.058(3) 0.036(2) -0.0022(19) 0.005(2) -0.006(3)
C83 0.063(4) 0.052(3) 0.032(2) 0.0031(18) 0.002(2) 0.008(2)
C84 0.049(3) 0.047(2) 0.035(2) 0.0010(16) 0.0011(17) 0.001(2)
C85 0.072(4) 0.046(2) 0.034(2) 0.0011(18) 0.006(2) 0.004(3)
C86 0.064(4) 0.056(3) 0.038(2) -0.0064(19) -0.001(2) -0.008(3)
C87 0.097(8) 0.096(13) 0.048(4) -0.024(7) 0.014(4) -0.046(9)
C88 0.069(9) 0.071(9) 0.051(4) 0.001(5) 0.005(5) 0.001(6)
C89 0.063(8) 0.090(10) 0.069(6) 0.012(7) 0.005(5) -0.005(7)
C90 0.065(8) 0.124(19) 0.062(5) 0.027(10) -0.002(5) 0.022(10)
C91 0.083(6) 0.119(7) 0.048(3) 0.007(4) -0.015(3) -0.021(5)
C92 0.102(6) 0.070(4) 0.047(3) -0.001(3) -0.014(3) 0.018(4)
C93 0.079(5) 0.070(4) 0.042(3) 0.000(2) -0.001(3) 0.021(4)
C94 0.157(13) 0.077(5) 0.069(5) 0.002(4) 0.012(6) 0.034(7)
C95 0.084(6) 0.114(7) 0.059(4) 0.000(4) 0.013(4) -0.008(5)
C96 0.116(8) 0.091(6) 0.039(3) 0.005(3) 0.008(4) 0.016(5)
C97 0.069(4) 0.054(3) 0.047(3) -0.004(2) 0.005(3) 0.009(3)
C98 0.079(5) 0.051(3) 0.048(3) -0.001(2) -0.009(3) 0.003(3)
C99 0.049(3) 0.069(4) 0.044(3) 0.002(2) 0.001(2) -0.010(3)
C100 0.048(3) 0.079(4) 0.054(3) 0.005(3) -0.006(2) 0.004(3)
C101 0.107(7) 0.072(5) 0.062(4) 0.016(3) -0.014(4) -0.022(5)
C102 0.045(4) 0.113(7) 0.065(4) 0.003(4) 0.008(3) 0.006(4)
C103 0.088(6) 0.100(6) 0.053(3) -0.011(4) 0.013(4) -0.007(5)
C104 0.114(7) 0.060(4) 0.055(3) -0.001(3) 0.014(4) 0.017(4)
C105 0.077(5) 0.074(4) 0.042(3) 0.004(3) 0.002(3) 0.012(4)
C106 0.199(18) 0.112(8) 0.068(5) -0.007(5) -0.022(7) 0.082(10)
C107 0.109(7) 0.112(7) 0.035(3) 0.006(3) 0.001(3) 0.001(6)
C108 0.063(5) 0.285(18) 0.037(3) 0.012(6) -0.003(3) 0.002(8)
O12W 0.114(6) 0.065(3) 0.122(6) 0.009(3) 0.033(5) 0.008(4)
O10W 0.114(6) 0.065(3) 0.122(6) 0.009(3) 0.033(5) 0.008(4)
O16W 0.114(6) 0.065(3) 0.122(6) 0.009(3) 0.033(5) 0.008(4)
O14W 0.114(6) 0.065(3) 0.122(6) 0.009(3) 0.033(5) 0.008(4)
O1W 0.114(6) 0.065(3) 0.122(6) 0.009(3) 0.033(5) 0.008(4)
O18W 0.114(6) 0.065(3) 0.122(6) 0.009(3) 0.033(5) 0.008(4)
O2W 0.114(6) 0.065(3) 0.122(6) 0.009(3) 0.033(5) 0.008(4)
O11W 0.114(6) 0.065(3) 0.122(6) 0.009(3) 0.033(5) 0.008(4)
O3W 0.114(6) 0.065(3) 0.122(6) 0.009(3) 0.033(5) 0.008(4)
O13W 0.114(6) 0.065(3) 0.122(6) 0.009(3) 0.033(5) 0.008(4)
O4W 0.114(6) 0.065(3) 0.122(6) 0.009(3) 0.033(5) 0.008(4)
O15W 0.114(6) 0.065(3) 0.122(6) 0.009(3) 0.033(5) 0.008(4)
O5W 0.114(6) 0.065(3) 0.122(6) 0.009(3) 0.033(5) 0.008(4)
O17W 0.114(6) 0.065(3) 0.122(6) 0.009(3) 0.033(5) 0.008(4)
O6W 0.114(6) 0.065(3) 0.122(6) 0.009(3) 0.033(5) 0.008(4)
O9W 0.114(6) 0.065(3) 0.122(6) 0.009(3) 0.033(5) 0.008(4)

loop_
_atom_type_symbol
_atom_type_description
_atom_type_scat_dispersion_real
_atom_type_scat_dispersion_imag
_atom_type_scat_source
C C 0.0033 0.0016 'International Tables Vol C Tables 4.2.6.8 and 6.1.1.4'
H H 0.0000 0.0000 'International Tables Vol C Tables 4.2.6.8 and 6.1.1.4'
O O 0.0106 0.0060 'International Tables Vol C Tables 4.2.6.8 and 6.1.1.4'
Si Si 0.0817 0.0704 'International Tables Vol C Tables 4.2.6.8 and 6.1.1.4'

loop_
_geom_angle_atom_site_label_1
_geom_angle_atom_site_label_2
_geom_angle_atom_site_label_3
_geom_angle
_geom_angle_site_symmetry_1
_geom_angle_site_symmetry_3
_geom_angle_publ_flag
O3 Si1 C10 112.4(3) . . ?
O3 Si1 C11 108.9(4) . . ?
O3 Si1 C12 105.7(3) . . ?
C10 Si1 C11 108.3(8) . . ?
C10 Si1 C12 112.4(5) . . ?
C12 Si1 C11 109.0(5) . . ?
O4 Si2 C16 110.8(3) . . ?
O4 Si2 C17 111.0(3) . . ?
O4 Si2 C18 103.7(3) . . ?
C16 Si2 C17 108.0(4) . . ?
C16 Si2 C18 111.8(3) . . ?
C17 Si2 C18 111.5(4) . . ?
O5 Si3 C22 108.1(4) . . ?
O5 Si3 C23 111.2(3) . . ?
O5 Si3 C24 105.7(4) . . ?
C22 Si3 C23 108.0(6) . . ?
C22 Si3 C24 109.1(5) . . ?
C23 Si3 C24 114.5(5) . . ?
O8 Si4 C37 110.7(4) . . ?
O8 Si4 C38 112.2(3) . . ?
O8 Si4 C39 106.3(3) . . ?
C37 Si4 C38 106.3(6) . . ?
C37 Si4 C39 108.7(5) . . ?
C38 Si4 C39 112.6(5) . . ?
O9 Si5 C43 110.3(3) . . ?
O9 Si5 C44 111.9(3) . . ?
O9 Si5 C45 104.0(3) . . ?
C43 Si5 C44 107.5(3) . . ?
C43 Si5 C45 112.3(3) . . ?
C44 Si5 C45 110.9(3) . . ?
O10 Si6 C49 110.2(3) . . ?
O10 Si6 C50 111.3(3) . . ?
O10 Si6 C51 106.5(3) . . ?
C49 Si6 C50 107.9(5) . . ?
C49 Si6 C51 110.6(4) . . ?
C50 Si6 C51 110.4(4) . . ?
C1 O1 C5 110.1(5) . . ?
C1 O2 C6 111.6(6) . . ?
C2 O3 Si1 127.4(4) . . ?
C3 O4 Si2 123.8(4) . . ?
C4 O5 Si3 126.1(4) . . ?
C32 O6 C28 109.6(4) . . ?
C28 O7 C33 113.1(8) . . ?
O7 C33 H33 122.3 . . ?
C34 C33 O7 115.3(13) . . ?
C34 C33 H33 122.3 . . ?
C33 C34 C35 166.1(17) . . ?
C34 C35 H35 117.7 . . ?
C34 C35 C36 124.6(19) . . ?
C36 C35 H35 117.7 . . ?
C35 C36 H36A 109.5 . . ?
C35 C36 H36B 109.5 . . ?
C35 C36 H36C 109.5 . . ?
H36A C36 H36B 109.5 . . ?
H36A C36 H36C 109.5 . . ?
H36B C36 H36C 109.5 . . ?
C28 O7A C33A 110.0(13) . . ?
C29 O8 Si4 127.7(4) . . ?
C30 O9 Si5 123.4(4) . . ?
C31 O10 Si6 128.1(4) . . ?
O1 C1 H1 109.4 . . ?
O1 C1 C2 110.0(5) . . ?
O2 C1 O1 108.6(5) . . ?
O2 C1 H1 109.4 . . ?
O2 C1 C2 110.0(5) . . ?
C2 C1 H1 109.4 . . ?
O3 C2 C1 110.6(5) . . ?
O3 C2 H2 109.6 . . ?
O3 C2 C3 109.7(5) . . ?
C1 C2 H2 109.6 . . ?
C1 C2 C3 107.6(5) . . ?
C3 C2 H2 109.6 . . ?
O4 C3 C2 110.3(5) . . ?
O4 C3 H3 108.6 . . ?
O4 C3 C4 110.5(5) . . ?
C2 C3 H3 108.6 . . ?
C2 C3 C4 110.2(5) . . ?
C4 C3 H3 108.6 . . ?
O5 C4 C3 108.6(5) . . ?
O5 C4 H4 109.3 . . ?
O5 C4 C5 109.5(5) . . ?
C3 C4 H4 109.3 . . ?
C5 C4 C3 110.9(5) . . ?
C5 C4 H4 109.3 . . ?
O1 C5 C4 110.9(5) . . ?
O1 C5 H5A 109.5 . . ?
O1 C5 H5B 109.5 . . ?
C4 C5 H5A 109.5 . . ?
C4 C5 H5B 109.5 . . ?
H5A C5 H5B 108.0 . . ?
O2 C6 H6 117.4 . . ?
C7 C6 O2 125.1(7) . . ?
C7 C6 H6 117.4 . . ?
C8 C7 C6 173.7(9) . . ?
C7 C8 H8 117.7 . . ?
C7 C8 C9 124.6(10) . . ?
C9 C8 H8 117.7 . . ?
C8 C9 H9A 109.5 . . ?
C8 C9 H9B 109.5 . . ?
C8 C9 H9C 109.5 . . ?
H9A C9 H9B 109.5 . . ?
H9A C9 H9C 109.5 . . ?
H9B C9 H9C 109.5 . . ?
Si1 C10 H10Y 109.5 . . ?
Si1 C10 H 109.5 . . ?
Si1 C10 HA 109.5 . . ?
H10Y C10 H 109.5 . . ?
H10Y C10 HA 109.5 . . ?
H C10 HA 109.5 . . ?
Si1 C11 H11A 109.5 . . ?
Si1 C11 H11B 109.5 . . ?
Si1 C11 H11C 109.5 . . ?
H11A C11 H11B 109.5 . . ?
H11A C11 H11C 109.5 . . ?
H11B C11 H11C 109.5 . . ?
C13 C12 Si1 109.4(7) . . ?
C13 C12 C14 108.4(8) . . ?
C13 C12 C15 110.8(14) . . ?
C14 C12 Si1 107.7(7) . . ?
C15 C12 Si1 109.5(8) . . ?
C15 C12 C14 110.9(10) . . ?
C12 C13 H13A 109.5 . . ?
C12 C13 H13B 109.5 . . ?
C12 C13 H13C 109.5 . . ?
H13A C13 H13B 109.5 . . ?
H13A C13 H13C 109.5 . . ?
H13B C13 H13C 109.5 . . ?
C12 C14 H14A 109.5 . . ?
C12 C14 H14B 109.5 . . ?
C12 C14 H14C 109.5 . . ?
H14A C14 H14B 109.5 . . ?
H14A C14 H14C 109.5 . . ?
H14B C14 H14C 109.5 . . ?
C12 C15 H15A 109.5 . . ?
C12 C15 H15B 109.5 . . ?
C12 C15 H15C 109.5 . . ?
H15A C15 H15B 109.5 . . ?
H15A C15 H15C 109.5 . . ?
H15B C15 H15C 109.5 . . ?
Si2 C16 H16A 109.5 . . ?
Si2 C16 H16B 109.5 . . ?
Si2 C16 H16C 109.5 . . ?
H16A C16 H16B 109.5 . . ?
H16A C16 H16C 109.5 . . ?
H16B C16 H16C 109.5 . . ?
Si2 C17 H17A 109.5 . . ?
Si2 C17 H17B 109.5 . . ?
Si2 C17 H17C 109.5 . . ?
H17A C17 H17B 109.5 . . ?
H17A C17 H17C 109.5 . . ?
H17B C17 H17C 109.5 . . ?
C19 C18 Si2 109.7(5) . . ?
C20 C18 Si2 110.0(6) . . ?
C20 C18 C19 109.7(7) . . ?
C21 C18 Si2 109.5(5) . . ?
C21 C18 C19 107.9(6) . . ?
C21 C18 C20 110.0(6) . . ?
C18 C19 H19A 109.5 . . ?
C18 C19 H19B 109.5 . . ?
C18 C19 H19C 109.5 . . ?
H19A C19 H19B 109.5 . . ?
H19A C19 H19C 109.5 . . ?
H19B C19 H19C 109.5 . . ?
C18 C20 H20A 109.5 . . ?
C18 C20 H20B 109.5 . . ?
C18 C20 H20C 109.5 . . ?
H20A C20 H20B 109.5 . . ?
H20A C20 H20C 109.5 . . ?
H20B C20 H20C 109.5 . . ?
C18 C21 H21A 109.5 . . ?
C18 C21 H21B 109.5 . . ?
C18 C21 H21C 109.5 . . ?
H21A C21 H21B 109.5 . . ?
H21A C21 H21C 109.5 . . ?
H21B C21 H21C 109.5 . . ?
Si3 C22 H22A 109.5 . . ?
Si3 C22 H22B 109.5 . . ?
Si3 C22 H22C 109.5 . . ?
H22A C22 H22B 109.5 . . ?
H22A C22 H22C 109.5 . . ?
H22B C22 H22C 109.5 . . ?
Si3 C23 H23A 109.5 . . ?
Si3 C23 H23B 109.5 . . ?
Si3 C23 H23C 109.5 . . ?
H23A C23 H23B 109.5 . . ?
H23A C23 H23C 109.5 . . ?
H23B C23 H23C 109.5 . . ?
C25 C24 Si3 111.0(8) . . ?
C25 C24 C26 109.0(6) . . ?
C26 C24 Si3 107.6(7) . . ?
C27 C24 Si3 108.0(8) . . ?
C27 C24 C25 110.6(7) . . ?
C27 C24 C26 110.5(7) . . ?
C24 C25 H25A 109.5 . . ?
C24 C25 H25B 109.5 . . ?
C24 C25 H25C 109.5 . . ?
H25A C25 H25B 109.5 . . ?
H25A C25 H25C 109.5 . . ?
H25B C25 H25C 109.5 . . ?
C24 C26 H26A 109.5 . . ?
C24 C26 H26B 109.5 . . ?
C24 C26 H26C 109.5 . . ?
H26A C26 H26B 109.5 . . ?
H26A C26 H26C 109.5 . . ?
H26B C26 H26C 109.5 . . ?
C24 C27 H27A 109.5 . . ?
C24 C27 H27B 109.5 . . ?
C24 C27 H27C 109.5 . . ?
H27A C27 H27B 109.5 . . ?
H27A C27 H27C 109.5 . . ?
H27B C27 H27C 109.5 . . ?
O6 C28 H28 110.1 . . ?
O6 C28 H28A 110.1 . . ?
O6 C28 C29 109.7(5) . . ?
O7 C28 O6 105.9(5) . . ?
O7 C28 H28 110.1 . . ?
O7 C28 C29 111.0(5) . . ?
O7A C28 O6 105.9(5) . . ?
O7A C28 H28A 110.1 . . ?
O7A C28 C29 111.0(5) . . ?
C29 C28 H28 110.1 . . ?
C29 C28 H28A 110.1 . . ?
O8 C29 C28 109.4(5) . . ?
O8 C29 H29 109.7 . . ?
O8 C29 C30 109.7(5) . . ?
C28 C29 H29 109.7 . . ?
C28 C29 C30 108.6(5) . . ?
C30 C29 H29 109.7 . . ?
O9 C30 C29 109.9(4) . . ?
O9 C30 H30 108.9 . . ?
O9 C30 C31 110.1(5) . . ?
C29 C30 H30 108.9 . . ?
C31 C30 C29 110.3(4) . . ?
C31 C30 H30 108.9 . . ?
O10 C31 C30 108.8(4) . . ?
O10 C31 H31 109.6 . . ?
O10 C31 C32 109.0(5) . . ?
C30 C31 H31 109.6 . . ?
C30 C31 C32 110.2(5) . . ?
C32 C31 H31 109.6 . . ?
O6 C32 C31 110.5(5) . . ?
O6 C32 H32A 109.5 . . ?
O6 C32 H32B 109.5 . . ?
C31 C32 H32A 109.5 . . ?
C31 C32 H32B 109.5 . . ?
H32A C32 H32B 108.1 . . ?
O7A C33A H33A 121.3 . . ?
C34A C33A O7A 117(3) . . ?
C34A C33A H33A 121.3 . . ?
C35A C34A C33A 160(3) . . ?
C34A C35A H35A 123.9 . . ?
C34A C35A C36A 112(3) . . ?
C36A C35A H35A 123.9 . . ?
C35A C36A H36D 109.5 . . ?
C35A C36A H36E 109.5 . . ?
C35A C36A H36F 109.5 . . ?
H36D C36A H36E 109.5 . . ?
H36D C36A H36F 109.5 . . ?
H36E C36A H36F 109.5 . . ?
Si4 C37 H37A 109.5 . . ?
Si4 C37 H37B 109.5 . . ?
Si4 C37 H37C 109.5 . . ?
H37A C37 H37B 109.5 . . ?
H37A C37 H37C 109.5 . . ?
H37B C37 H37C 109.5 . . ?
Si4 C38 H38A 109.5 . . ?
Si4 C38 H38B 109.5 . . ?
Si4 C38 H38C 109.5 . . ?
H38A C38 H38B 109.5 . . ?
H38A C38 H38C 109.5 . . ?
H38B C38 H38C 109.5 . . ?
C40 C39 Si4 110.7(7) . . ?
C40 C39 C42 110.7(8) . . ?
C41 C39 Si4 114.8(5) . . ?
C41 C39 C40 98.2(10) . . ?
C41 C39 C42 111.9(7) . . ?
C42 C39 Si4 110.0(6) . . ?
C39 C40 H40A 109.5 . . ?
C39 C40 H40B 109.5 . . ?
C39 C40 H40C 109.5 . . ?
H40A C40 H40B 109.5 . . ?
H40A C40 H40C 109.5 . . ?
H40B C40 H40C 109.5 . . ?
C39 C41 H41A 109.5 . . ?
C39 C41 H41B 109.5 . . ?
C39 C41 H41C 109.5 . . ?
H41A C41 H41B 109.5 . . ?
H41A C41 H41C 109.5 . . ?
H41B C41 H41C 109.5 . . ?
C39 C42 H42A 109.5 . . ?
C39 C42 H42B 109.5 . . ?
C39 C42 H42C 109.5 . . ?
H42A C42 H42B 109.5 . . ?
H42A C42 H42C 109.5 . . ?
H42B C42 H42C 109.5 . . ?
Si5 C43 H43A 109.5 . . ?
Si5 C43 H43B 109.5 . . ?
Si5 C43 H43C 109.5 . . ?
H43A C43 H43B 109.5 . . ?
H43A C43 H43C 109.5 . . ?
H43B C43 H43C 109.5 . . ?
Si5 C44 H44A 109.5 . . ?
Si5 C44 H44B 109.5 . . ?
Si5 C44 H44C 109.5 . . ?
H44A C44 H44B 109.5 . . ?
H44A C44 H44C 109.5 . . ?
H44B C44 H44C 109.5 . . ?
C46 C45 Si5 110.4(5) . . ?
C47 C45 Si5 111.9(5) . . ?
C47 C45 C46 106.2(7) . . ?
C48 C45 Si5 110.1(6) . . ?
C48 C45 C46 110.3(6) . . ?
C48 C45 C47 107.8(6) . . ?
C45 C46 H46A 109.5 . . ?
C45 C46 H46B 109.5 . . ?
C45 C46 H46C 109.5 . . ?
H46A C46 H46B 109.5 . . ?
H46A C46 H46C 109.5 . . ?
H46B C46 H46C 109.5 . . ?
C45 C47 H47A 109.5 . . ?
C45 C47 H47B 109.5 . . ?
C45 C47 H47C 109.5 . . ?
H47A C47 H47B 109.5 . . ?
H47A C47 H47C 109.5 . . ?
H47B C47 H47C 109.5 . . ?
C45 C48 H48A 109.5 . . ?
C45 C48 H48B 109.5 . . ?
C45 C48 H48C 109.5 . . ?
H48A C48 H48B 109.5 . . ?
H48A C48 H48C 109.5 . . ?
H48B C48 H48C 109.5 . . ?
Si6 C49 H49A 109.5 . . ?
Si6 C49 H49B 109.5 . . ?
Si6 C49 H49C 109.5 . . ?
H49A C49 H49B 109.5 . . ?
H49A C49 H49C 109.5 . . ?
H49B C49 H49C 109.5 . . ?
Si6 C50 H50A 109.5 . . ?
Si6 C50 H50B 109.5 . . ?
Si6 C50 H50C 109.5 . . ?
H50A C50 H50B 109.5 . . ?
H50A C50 H50C 109.5 . . ?
H50B C50 H50C 109.5 . . ?
C52 C51 Si6 109.0(6) . . ?
C53 C51 Si6 106.9(6) . . ?
C53 C51 C52 112.7(8) . . ?
C54 C51 Si6 113.0(7) . . ?
C54 C51 C52 103.0(11) . . ?
C54 C51 C53 112.2(8) . . ?
C51 C52 H52A 109.5 . . ?
C51 C52 H52B 109.5 . . ?
C51 C52 H52C 109.5 . . ?
H52A C52 H52B 109.5 . . ?
H52A C52 H52C 109.5 . . ?
H52B C52 H52C 109.5 . . ?
C51 C53 H53A 109.5 . . ?
C51 C53 H53B 109.5 . . ?
C51 C53 H53C 109.5 . . ?
H53A C53 H53B 109.5 . . ?
H53A C53 H53C 109.5 . . ?
H53B C53 H53C 109.5 . . ?
C51 C54 H54A 109.5 . . ?
C51 C54 H54B 109.5 . . ?
C51 C54 H54C 109.5 . . ?
H54A C54 H54B 109.5 . . ?
H54A C54 H54C 109.5 . . ?
H54B C54 H54C 109.5 . . ?
O13 Si7 C64 110.4(4) . . ?
O13 Si7 C65 112.1(4) . . ?
O13 Si7 C66 106.5(3) . . ?
C64 Si7 C66 108.6(5) . . ?
C65 Si7 C64 106.6(7) . . ?
C65 Si7 C66 112.6(6) . . ?
O14 Si8 C70 110.2(3) . . ?
O14 Si8 C71 111.2(3) . . ?
O14 Si8 C72 104.2(3) . . ?
C70 Si8 C71 107.4(4) . . ?
C70 Si8 C72 111.9(4) . . ?
C71 Si8 C72 111.9(3) . . ?
O15 Si9 C76 110.0(3) . . ?
O15 Si9 C77 111.7(3) . . ?
O15 Si9 C78 106.7(4) . . ?
O15 Si9 C78A 106.7(4) . . ?
C76 Si9 C77 107.7(5) . . ?
C76 Si9 C78 109.5(5) . . ?
C76 Si9 C78A 109.5(5) . . ?
C78 Si9 C77 111.3(5) . . ?
C78A Si9 C77 111.3(5) . . ?
C55 O11 C59 109.7(5) . . ?
C60 O12 C55 113.2(6) . . ?
C56 O13 Si7 126.6(4) . . ?
C57 O14 Si8 123.7(4) . . ?
C58 O15 Si9 126.2(4) . . ?
O11 C55 H55 110.0 . . ?
O11 C55 C56 108.5(5) . . ?
O12 C55 O11 107.0(5) . . ?
O12 C55 H55 110.0 . . ?
O12 C55 C56 111.4(5) . . ?
C56 C55 H55 110.0 . . ?
O13 C56 C55 108.8(5) . . ?
O13 C56 H56 110.6 . . ?
O13 C56 C57 109.2(5) . . ?
C55 C56 H56 110.6 . . ?
C55 C56 C57 106.9(5) . . ?
C57 C56 H56 110.6 . . ?
O14 C57 C56 109.7(5) . . ?
O14 C57 H57 109.1 . . ?
O14 C57 C58 109.8(5) . . ?
C56 C57 H57 109.1 . . ?
C58 C57 C56 109.9(5) . . ?
C58 C57 H57 109.1 . . ?
O15 C58 C57 108.7(5) . . ?
O15 C58 H58 109.5 . . ?
O15 C58 C59 109.0(5) . . ?
C57 C58 H58 109.5 . . ?
C59 C58 C57 110.7(5) . . ?
C59 C58 H58 109.5 . . ?
O11 C59 C58 110.1(5) . . ?
O11 C59 H59A 109.6 . . ?
O11 C59 H59B 109.6 . . ?
C58 C59 H59A 109.6 . . ?
C58 C59 H59B 109.6 . . ?
H59A C59 H59B 108.2 . . ?
O12 C60 H60 117.0 . . ?
C61 C60 O12 126.0(6) . . ?
C61 C60 H60 117.0 . . ?
C62 C61 C60 170.0(8) . . ?
C61 C62 H62 117.7 . . ?
C61 C62 C63 124.5(8) . . ?
C63 C62 H62 117.7 . . ?
C62 C63 H63A 109.5 . . ?
C62 C63 H63B 109.5 . . ?
C62 C63 H63C 109.5 . . ?
H63A C63 H63B 109.5 . . ?
H63A C63 H63C 109.5 . . ?
H63B C63 H63C 109.5 . . ?
Si7 C64 H64A 109.5 . . ?
Si7 C64 H64B 109.5 . . ?
Si7 C64 H64C 109.5 . . ?
H64A C64 H64B 109.5 . . ?
H64A C64 H64C 109.5 . . ?
H64B C64 H64C 109.5 . . ?
Si7 C65 H65A 109.5 . . ?
Si7 C65 H65B 109.5 . . ?
Si7 C65 H65C 109.5 . . ?
H65A C65 H65B 109.5 . . ?
H65A C65 H65C 109.5 . . ?
H65B C65 H65C 109.5 . . ?
C67 C66 Si7 108.6(7) . . ?
C68 C66 Si7 110.4(7) . . ?
C68 C66 C67 109.5(7) . . ?
C68 C66 C69 111.5(10) . . ?
C69 C66 Si7 110.5(6) . . ?
C69 C66 C67 106.2(12) . . ?
C66 C67 H67A 109.5 . . ?
C66 C67 H67B 109.5 . . ?
C66 C67 H67C 109.5 . . ?
H67A C67 H67B 109.5 . . ?
H67A C67 H67C 109.5 . . ?
H67B C67 H67C 109.5 . . ?
C66 C68 H68A 109.5 . . ?
C66 C68 H68B 109.5 . . ?
C66 C68 H68C 109.5 . . ?
H68A C68 H68B 109.5 . . ?
H68A C68 H68C 109.5 . . ?
H68B C68 H68C 109.5 . . ?
C66 C69 H69A 109.5 . . ?
C66 C69 H69B 109.5 . . ?
C66 C69 H69C 109.5 . . ?
H69A C69 H69B 109.5 . . ?
H69A C69 H69C 109.5 . . ?
H69B C69 H69C 109.5 . . ?
Si8 C70 H70A 109.5 . . ?
Si8 C70 H70B 109.5 . . ?
Si8 C70 H70C 109.5 . . ?
H70A C70 H70B 109.5 . . ?
H70A C70 H70C 109.5 . . ?
H70B C70 H70C 109.5 . . ?
Si8 C71 H71A 109.5 . . ?
Si8 C71 H71B 109.5 . . ?
Si8 C71 H71C 109.5 . . ?
H71A C71 H71B 109.5 . . ?
H71A C71 H71C 109.5 . . ?
H71B C71 H71C 109.5 . . ?
C73 C72 Si8 113.8(5) . . ?
C73 C72 C74 109.0(6) . . ?
C73 C72 C75 106.2(7) . . ?
C74 C72 Si8 109.6(6) . . ?
C74 C72 C75 109.2(6) . . ?
C75 C72 Si8 109.0(5) . . ?
C72 C73 H73A 109.5 . . ?
C72 C73 H73B 109.5 . . ?
C72 C73 H73C 109.5 . . ?
H73A C73 H73B 109.5 . . ?
H73A C73 H73C 109.5 . . ?
H73B C73 H73C 109.5 . . ?
C72 C74 H74A 109.5 . . ?
C72 C74 H74B 109.5 . . ?
C72 C74 H74C 109.5 . . ?
H74A C74 H74B 109.5 . . ?
H74A C74 H74C 109.5 . . ?
H74B C74 H74C 109.5 . . ?
C72 C75 H75A 109.5 . . ?
C72 C75 H75B 109.5 . . ?
C72 C75 H75C 109.5 . . ?
H75A C75 H75B 109.5 . . ?
H75A C75 H75C 109.5 . . ?
H75B C75 H75C 109.5 . . ?
Si9 C76 H76A 109.5 . . ?
Si9 C76 H76B 109.5 . . ?
Si9 C76 H76C 109.5 . . ?
H76A C76 H76B 109.5 . . ?
H76A C76 H76C 109.5 . . ?
H76B C76 H76C 109.5 . . ?
Si9 C77 H77A 109.5 . . ?
Si9 C77 H77B 109.5 . . ?
Si9 C77 H77C 109.5 . . ?
H77A C77 H77B 109.5 . . ?
H77A C77 H77C 109.5 . . ?
H77B C77 H77C 109.5 . . ?
C79 C78 Si9 107.9(7) . . ?
C79 C78 C81 106.1(13) . . ?
C80 C78 Si9 108.8(10) . . ?
C80 C78 C79 109.7(11) . . ?
C80 C78 C81 110.9(11) . . ?
C81 C78 Si9 113.3(9) . . ?
C78 C79 H79A 109.5 . . ?
C78 C79 H79B 109.5 . . ?
C78 C79 H79C 109.5 . . ?
H79A C79 H79B 109.5 . . ?
H79A C79 H79C 109.5 . . ?
H79B C79 H79C 109.5 . . ?
C78 C80 H80A 109.5 . . ?
C78 C80 H80B 109.5 . . ?
C78 C80 H80C 109.5 . . ?
H80A C80 H80B 109.5 . . ?
H80A C80 H80C 109.5 . . ?
H80B C80 H80C 109.5 . . ?
C78 C81 H81A 109.5 . . ?
C78 C81 H81B 109.5 . . ?
C78 C81 H81C 109.5 . . ?
H81A C81 H81B 109.5 . . ?
H81A C81 H81C 109.5 . . ?
H81B C81 H81C 109.5 . . ?
C79A C78A Si9 119.2(13) . . ?
C79A C78A C80A 119.3(18) . . ?
C79A C78A C81A 98.4(18) . . ?
C80A C78A Si9 110.5(17) . . ?
C80A C78A C81A 105.9(18) . . ?
C81A C78A Si9 99.3(13) . . ?
C78A C79A H79D 109.5 . . ?
C78A C79A H79E 109.5 . . ?
C78A C79A H79F 109.5 . . ?
H79D C79A H79E 109.5 . . ?
H79D C79A H79F 109.5 . . ?
H79E C79A H79F 109.5 . . ?
C78A C80A H80D 109.5 . . ?
C78A C80A H80E 109.5 . . ?
C78A C80A H80F 109.5 . . ?
H80D C80A H80E 109.5 . . ?
H80D C80A H80F 109.5 . . ?
H80E C80A H80F 109.5 . . ?
C78A C81A H81D 109.5 . . ?
C78A C81A H81E 109.5 . . ?
C78A C81A H81F 109.5 . . ?
H81D C81A H81E 109.5 . . ?
H81D C81A H81F 109.5 . . ?
H81E C81A H81F 109.5 . . ?
O18 Si10 C91 109.3(3) . . ?
O18 Si10 C92 112.1(3) . . ?
O18 Si10 C93 106.4(3) . . ?
C91 Si10 C93 109.5(5) . . ?
C92 Si10 C91 107.4(5) . . ?
C92 Si10 C93 112.2(4) . . ?
O19 Si11 C97 110.9(3) . . ?
O19 Si11 C98 110.7(3) . . ?
O19 Si11 C99 103.6(3) . . ?
C97 Si11 C99 111.9(3) . . ?
C98 Si11 C97 107.9(4) . . ?
C98 Si11 C99 111.8(4) . . ?
O20 Si12 C103 108.1(3) . . ?
O20 Si12 C104 110.4(3) . . ?
O20 Si12 C105 107.0(3) . . ?
C104 Si12 C103 109.1(5) . . ?
C105 Si12 C103 110.5(4) . . ?
C105 Si12 C104 111.6(5) . . ?
C82 O16 C86 111.6(5) . . ?
C82 O17 C87 112.3(9) . . ?
C82 O17A C87A 106.4(12) . . ?
O17A C87A H87A 121.8 . . ?
C88A C87A O17A 116(2) . . ?
C88A C87A H87A 121.8 . . ?
C89A C88A C87A 173(3) . . ?
C88A C89A H89A 97.3 . . ?
C88A C89A C90A 165(3) . . ?
C90A C89A H89A 97.3 . . ?
C89A C90A H90A 109.5 . . ?
C89A C90A H90B 109.5 . . ?
C89A C90A H90C 109.5 . . ?
H90A C90A H90B 109.5 . . ?
H90A C90A H90C 109.5 . . ?
H90B C90A H90C 109.5 . . ?
C83 O18 Si10 128.5(4) . . ?
C84 O19 Si11 124.7(4) . . ?
C85 O20 Si12 127.8(4) . . ?
O16 C82 C83 110.1(5) . . ?
O17 C82 O16 108.4(5) . . ?
O17 C82 C83 110.0(5) . . ?
O17A C82 O16 108.4(5) . . ?
O17A C82 C83 110.0(5) . . ?
O18 C83 C82 110.4(5) . . ?
O18 C83 H83 109.4 . . ?
O18 C83 C84 109.5(5) . . ?
C82 C83 H83 109.4 . . ?
C82 C83 C84 108.6(5) . . ?
C84 C83 H83 109.4 . . ?
O19 C84 C83 109.9(5) . . ?
O19 C84 H84 109.0 . . ?
O19 C84 C85 109.8(5) . . ?
C83 C84 H84 109.0 . . ?
C85 C84 C83 110.1(5) . . ?
C85 C84 H84 109.0 . . ?
O20 C85 C84 108.6(5) . . ?
O20 C85 H85 110.1 . . ?
O20 C85 C86 108.1(6) . . ?
C84 C85 H85 110.1 . . ?
C84 C85 C86 109.7(5) . . ?
C86 C85 H85 110.1 . . ?
O16 C86 C85 111.2(5) . . ?
O16 C86 H86A 109.4 . . ?
O16 C86 H86B 109.4 . . ?
C85 C86 H86A 109.4 . . ?
C85 C86 H86B 109.4 . . ?
H86A C86 H86B 108.0 . . ?
O17 C87 H87 122.5 . . ?
C88 C87 O17 115.0(15) . . ?
C88 C87 H87 122.5 . . ?
C89 C88 C87 171.6(18) . . ?
C88 C89 H89 116.3 . . ?
C88 C89 C90 127.5(18) . . ?
C90 C89 H89 116.3 . . ?
C89 C90 H90D 109.5 . . ?
C89 C90 H90E 109.5 . . ?
C89 C90 H90F 109.5 . . ?
H90D C90 H90E 109.5 . . ?
H90D C90 H90F 109.5 . . ?
H90E C90 H90F 109.5 . . ?
Si10 C91 H91A 109.5 . . ?
Si10 C91 H91B 109.5 . . ?
Si10 C91 H91C 109.5 . . ?
H91A C91 H91B 109.5 . . ?
H91A C91 H91C 109.5 . . ?
H91B C91 H91C 109.5 . . ?
Si10 C92 H92A 109.5 . . ?
Si10 C92 H92B 109.5 . . ?
Si10 C92 H92C 109.5 . . ?
H92A C92 H92B 109.5 . . ?
H92A C92 H92C 109.5 . . ?
H92B C92 H92C 109.5 . . ?
C94 C93 Si10 110.9(7) . . ?
C94 C93 C95 113.0(10) . . ?
C94 C93 C96 108.8(7) . . ?
C95 C93 Si10 108.2(6) . . ?
C96 C93 Si10 109.3(6) . . ?
C96 C93 C95 106.6(8) . . ?
C93 C94 H94A 109.5 . . ?
C93 C94 H94B 109.5 . . ?
C93 C94 H94C 109.5 . . ?
H94A C94 H94B 109.5 . . ?
H94A C94 H94C 109.5 . . ?
H94B C94 H94C 109.5 . . ?
C93 C95 H95A 109.5 . . ?
C93 C95 H95B 109.5 . . ?
C93 C95 H95C 109.5 . . ?
H95A C95 H95B 109.5 . . ?
H95A C95 H95C 109.5 . . ?
H95B C95 H95C 109.5 . . ?
C93 C96 H96A 109.5 . . ?
C93 C96 H96B 109.5 . . ?
C93 C96 H96C 109.5 . . ?
H96A C96 H96B 109.5 . . ?
H96A C96 H96C 109.5 . . ?
H96B C96 H96C 109.5 . . ?
Si11 C97 H97A 109.5 . . ?
Si11 C97 H97B 109.5 . . ?
Si11 C97 H97C 109.5 . . ?
H97A C97 H97B 109.5 . . ?
H97A C97 H97C 109.5 . . ?
H97B C97 H97C 109.5 . . ?
Si11 C98 H98A 109.5 . . ?
Si11 C98 H98B 109.5 . . ?
Si11 C98 H98C 109.5 . . ?
H98A C98 H98B 109.5 . . ?
H98A C98 H98C 109.5 . . ?
H98B C98 H98C 109.5 . . ?
C100 C99 Si11 109.9(5) . . ?
C100 C99 C101 107.3(6) . . ?
C100 C99 C102 111.5(7) . . ?
C101 C99 Si11 110.3(7) . . ?
C102 C99 Si11 109.1(5) . . ?
C102 C99 C101 108.7(7) . . ?
C99 C100 H10A 109.5 . . ?
C99 C100 H10B 109.5 . . ?
C99 C100 H10C 109.5 . . ?
H10A C100 H10B 109.5 . . ?
H10A C100 H10C 109.5 . . ?
H10B C100 H10C 109.5 . . ?
C99 C101 H10D 109.5 . . ?
C99 C101 H10E 109.5 . . ?
C99 C101 H10F 109.5 . . ?
H10D C101 H10E 109.5 . . ?
H10D C101 H10F 109.5 . . ?
H10E C101 H10F 109.5 . . ?
C99 C102 H10G 109.5 . . ?
C99 C102 H10H 109.5 . . ?
C99 C102 H10I 109.5 . . ?
H10G C102 H10H 109.5 . . ?
H10G C102 H10I 109.5 . . ?
H10H C102 H10I 109.5 . . ?
Si12 C103 H10J 109.5 . . ?
Si12 C103 H10K 109.5 . . ?
Si12 C103 H10L 109.5 . . ?
H10J C103 H10K 109.5 . . ?
H10J C103 H10L 109.5 . . ?
H10K C103 H10L 109.5 . . ?
Si12 C104 H10M 109.5 . . ?
Si12 C104 H10N 109.5 . . ?
Si12 C104 H10O 109.5 . . ?
H10M C104 H10N 109.5 . . ?
H10M C104 H10O 109.5 . . ?
H10N C104 H10O 109.5 . . ?
C106 C105 Si12 110.6(8) . . ?
C106 C105 C107 107.8(8) . . ?
C106 C105 C108 107.3(13) . . ?
C107 C105 Si12 110.5(7) . . ?
C108 C105 Si12 112.0(6) . . ?
C108 C105 C107 108.5(9) . . ?
C105 C106 H10P 109.5 . . ?
C105 C106 H10Q 109.5 . . ?
C105 C106 H10R 109.5 . . ?
H10P C106 H10Q 109.5 . . ?
H10P C106 H10R 109.5 . . ?
H10Q C106 H10R 109.5 . . ?
C105 C107 H10S 109.5 . . ?
C105 C107 H10T 109.5 . . ?
C105 C107 H10U 109.5 . . ?
H10S C107 H10T 109.5 . . ?
H10S C107 H10U 109.5 . . ?
H10T C107 H10U 109.5 . . ?
C105 C108 H10V 109.5 . . ?
C105 C108 H10W 109.5 . . ?
C105 C108 H10X 109.5 . . ?
H10V C108 H10W 109.5 . . ?
H10V C108 H10X 109.5 . . ?
H10W C108 H10X 109.5 . . ?

loop_
_geom_bond_atom_site_label_1
_geom_bond_atom_site_label_2
_geom_bond_distance
_geom_bond_site_symmetry_2
_geom_bond_publ_flag
Si1 O3 1.666(4) . ?
Si1 C10 1.829(10) . ?
Si1 C11 1.875(12) . ?
Si1 C12 1.862(8) . ?
Si2 O4 1.647(5) . ?
Si2 C16 1.864(7) . ?
Si2 C17 1.877(7) . ?
Si2 C18 1.890(8) . ?
Si3 O5 1.654(4) . ?
Si3 C22 1.855(11) . ?
Si3 C23 1.859(10) . ?
Si3 C24 1.896(10) . ?
Si4 O8 1.651(4) . ?
Si4 C37 1.850(10) . ?
Si4 C38 1.854(9) . ?
Si4 C39 1.873(8) . ?
Si5 O9 1.661(5) . ?
Si5 C43 1.851(6) . ?
Si5 C44 1.864(7) . ?
Si5 C45 1.875(8) . ?
Si6 O10 1.662(4) . ?
Si6 C49 1.831(8) . ?
Si6 C50 1.847(8) . ?
Si6 C51 1.902(9) . ?
O1 C1 1.409(7) . ?
O1 C5 1.409(7) . ?
O2 C1 1.381(7) . ?
O2 C6 1.414(11) . ?
O3 C2 1.388(7) . ?
O4 C3 1.415(8) . ?
O5 C4 1.418(7) . ?
O6 C28 1.434(7) . ?
O6 C32 1.409(7) . ?
O7 C33 1.437(15) . ?
O7 C28 1.398(7) . ?
C33 H33 0.9500 . ?
C33 C34 1.332(14) . ?
C34 C35 1.343(18) . ?
C35 H35 0.9500 . ?
C35 C36 1.475(19) . ?
C36 H36A 0.9800 . ?
C36 H36B 0.9800 . ?
C36 H36C 0.9800 . ?
O7A C28 1.398(7) . ?
O7A C33A 1.45(2) . ?
O8 C29 1.418(6) . ?
O9 C30 1.422(8) . ?
O10 C31 1.398(6) . ?
C1 H1 1.0000 . ?
C1 C2 1.526(10) . ?
C2 H2 1.0000 . ?
C2 C3 1.530(8) . ?
C3 H3 1.0000 . ?
C3 C4 1.537(7) . ?
C4 H4 1.0000 . ?
C4 C5 1.506(10) . ?
C5 H5A 0.9900 . ?
C5 H5B 0.9900 . ?
C6 H6 0.9500 . ?
C6 C7 1.304(13) . ?
C7 C8 1.294(13) . ?
C8 H8 0.9500 . ?
C8 C9 1.470(12) . ?
C9 H9A 0.9800 . ?
C9 H9B 0.9800 . ?
C9 H9C 0.9800 . ?
C10 H10Y 0.9800 . ?
C10 H 0.9800 . ?
C10 HA 0.9800 . ?
C11 H11A 0.9800 . ?
C11 H11B 0.9800 . ?
C11 H11C 0.9800 . ?
C12 C13 1.485(18) . ?
C12 C14 1.538(11) . ?
C12 C15 1.486(15) . ?
C13 H13A 0.9800 . ?
C13 H13B 0.9800 . ?
C13 H13C 0.9800 . ?
C14 H14A 0.9800 . ?
C14 H14B 0.9800 . ?
C14 H14C 0.9800 . ?
C15 H15A 0.9800 . ?
C15 H15B 0.9800 . ?
C15 H15C 0.9800 . ?
C16 H16A 0.9800 . ?
C16 H16B 0.9800 . ?
C16 H16C 0.9800 . ?
C17 H17A 0.9800 . ?
C17 H17B 0.9800 . ?
C17 H17C 0.9800 . ?
C18 C19 1.533(9) . ?
C18 C20 1.503(10) . ?
C18 C21 1.455(8) . ?
C19 H19A 0.9800 . ?
C19 H19B 0.9800 . ?
C19 H19C 0.9800 . ?
C20 H20A 0.9800 . ?
C20 H20B 0.9800 . ?
C20 H20C 0.9800 . ?
C21 H21A 0.9800 . ?
C21 H21B 0.9800 . ?
C21 H21C 0.9800 . ?
C22 H22A 0.9800 . ?
C22 H22B 0.9800 . ?
C22 H22C 0.9800 . ?
C23 H23A 0.9800 . ?
C23 H23B 0.9800 . ?
C23 H23C 0.9800 . ?
C24 C25 1.510(11) . ?
C24 C26 1.512(10) . ?
C24 C27 1.482(10) . ?
C25 H25A 0.9800 . ?
C25 H25B 0.9800 . ?
C25 H25C 0.9800 . ?
C26 H26A 0.9800 . ?
C26 H26B 0.9800 . ?
C26 H26C 0.9800 . ?
C27 H27A 0.9800 . ?
C27 H27B 0.9800 . ?
C27 H27C 0.9800 . ?
C28 H28 1.0000 . ?
C28 H28A 1.0000 . ?
C28 C29 1.507(9) . ?
C29 H29 1.0000 . ?
C29 C30 1.527(7) . ?
C30 H30 1.0000 . ?
C30 C31 1.517(7) . ?
C31 H31 1.0000 . ?
C31 C32 1.537(9) . ?
C32 H32A 0.9900 . ?
C32 H32B 0.9900 . ?
C33A H33A 0.9500 . ?
C33A C34A 1.35(2) . ?
C34A C35A 1.32(2) . ?
C35A H35A 0.9500 . ?
C35A C36A 1.53(3) . ?
C36A H36D 0.9800 . ?
C36A H36E 0.9800 . ?
C36A H36F 0.9800 . ?
C37 H37A 0.9800 . ?
C37 H37B 0.9800 . ?
C37 H37C 0.9800 . ?
C38 H38A 0.9800 . ?
C38 H38B 0.9800 . ?
C38 H38C 0.9800 . ?
C39 C40 1.505(14) . ?
C39 C41 1.354(13) . ?
C39 C42 1.528(9) . ?
C40 H40A 0.9800 . ?
C40 H40B 0.9800 . ?
C40 H40C 0.9800 . ?
C41 H41A 0.9800 . ?
C41 H41B 0.9800 . ?
C41 H41C 0.9800 . ?
C42 H42A 0.9800 . ?
C42 H42B 0.9800 . ?
C42 H42C 0.9800 . ?
C43 H43A 0.9800 . ?
C43 H43B 0.9800 . ?
C43 H43C 0.9800 . ?
C44 H44A 0.9800 . ?
C44 H44B 0.9800 . ?
C44 H44C 0.9800 . ?
C45 C46 1.544(10) . ?
C45 C47 1.537(10) . ?
C45 C48 1.520(10) . ?
C46 H46A 0.9800 . ?
C46 H46B 0.9800 . ?
C46 H46C 0.9800 . ?
C47 H47A 0.9800 . ?
C47 H47B 0.9800 . ?
C47 H47C 0.9800 . ?
C48 H48A 0.9800 . ?
C48 H48B 0.9800 . ?
C48 H48C 0.9800 . ?
C49 H49A 0.9800 . ?
C49 H49B 0.9800 . ?
C49 H49C 0.9800 . ?
C50 H50A 0.9800 . ?
C50 H50B 0.9800 . ?
C50 H50C 0.9800 . ?
C51 C52 1.572(13) . ?
C51 C53 1.568(11) . ?
C51 C54 1.490(16) . ?
C52 H52A 0.9800 . ?
C52 H52B 0.9800 . ?
C52 H52C 0.9800 . ?
C53 H53A 0.9800 . ?
C53 H53B 0.9800 . ?
C53 H53C 0.9800 . ?
C54 H54A 0.9800 . ?
C54 H54B 0.9800 . ?
C54 H54C 0.9800 . ?
Si7 O13 1.649(5) . ?
Si7 C64 1.863(10) . ?
Si7 C65 1.853(10) . ?
Si7 C66 1.876(8) . ?
Si8 O14 1.655(5) . ?
Si8 C70 1.862(7) . ?
Si8 C71 1.870(7) . ?
Si8 C72 1.898(7) . ?
Si9 O15 1.657(4) . ?
Si9 C76 1.825(8) . ?
Si9 C77 1.865(8) . ?
Si9 C78 1.863(10) . ?
Si9 C78A 1.863(10) . ?
O11 C55 1.418(7) . ?
O11 C59 1.423(7) . ?
O12 C55 1.387(7) . ?
O12 C60 1.367(12) . ?
O13 C56 1.430(7) . ?
O14 C57 1.413(8) . ?
O15 C58 1.416(7) . ?
C55 H55 1.0000 . ?
C55 C56 1.528(10) . ?
C56 H56 1.0000 . ?
C56 C57 1.536(7) . ?
C57 H57 1.0000 . ?
C57 C58 1.525(8) . ?
C58 H58 1.0000 . ?
C58 C59 1.517(9) . ?
C59 H59A 0.9900 . ?
C59 H59B 0.9900 . ?
C60 H60 0.9500 . ?
C60 C61 1.315(13) . ?
C61 C62 1.283(12) . ?
C62 H62 0.9500 . ?
C62 C63 1.512(13) . ?
C63 H63A 0.9800 . ?
C63 H63B 0.9800 . ?
C63 H63C 0.9800 . ?
C64 H64A 0.9800 . ?
C64 H64B 0.9800 . ?
C64 H64C 0.9800 . ?
C65 H65A 0.9800 . ?
C65 H65B 0.9800 . ?
C65 H65C 0.9800 . ?
C66 C67 1.589(17) . ?
C66 C68 1.511(11) . ?
C66 C69 1.513(16) . ?
C67 H67A 0.9800 . ?
C67 H67B 0.9800 . ?
C67 H67C 0.9800 . ?
C68 H68A 0.9800 . ?
C68 H68B 0.9800 . ?
C68 H68C 0.9800 . ?
C69 H69A 0.9800 . ?
C69 H69B 0.9800 . ?
C69 H69C 0.9800 . ?
C70 H70A 0.9800 . ?
C70 H70B 0.9800 . ?
C70 H70C 0.9800 . ?
C71 H71A 0.9800 . ?
C71 H71B 0.9800 . ?
C71 H71C 0.9800 . ?
C72 C73 1.457(11) . ?
C72 C74 1.534(11) . ?
C72 C75 1.537(10) . ?
C73 H73A 0.9800 . ?
C73 H73B 0.9800 . ?
C73 H73C 0.9800 . ?
C74 H74A 0.9800 . ?
C74 H74B 0.9800 . ?
C74 H74C 0.9800 . ?
C75 H75A 0.9800 . ?
C75 H75B 0.9800 . ?
C75 H75C 0.9800 . ?
C76 H76A 0.9800 . ?
C76 H76B 0.9800 . ?
C76 H76C 0.9800 . ?
C77 H77A 0.9800 . ?
C77 H77B 0.9800 . ?
C77 H77C 0.9800 . ?
C78 C79 1.548(18) . ?
C78 C80 1.532(15) . ?
C78 C81 1.59(2) . ?
C79 H79A 0.9800 . ?
C79 H79B 0.9800 . ?
C79 H79C 0.9800 . ?
C80 H80A 0.9800 . ?
C80 H80B 0.9800 . ?
C80 H80C 0.9800 . ?
C81 H81A 0.9800 . ?
C81 H81B 0.9800 . ?
C81 H81C 0.9800 . ?
C78A C79A 1.44(2) . ?
C78A C80A 1.53(2) . ?
C78A C81A 1.65(3) . ?
C79A H79D 0.9800 . ?
C79A H79E 0.9800 . ?
C79A H79F 0.9800 . ?
C80A H80D 0.9800 . ?
C80A H80E 0.9800 . ?
C80A H80F 0.9800 . ?
C81A H81D 0.9800 . ?
C81A H81E 0.9800 . ?
C81A H81F 0.9800 . ?
Si10 O18 1.665(4) . ?
Si10 C91 1.862(10) . ?
Si10 C92 1.841(8) . ?
Si10 C93 1.865(8) . ?
Si11 O19 1.652(5) . ?
Si11 C97 1.867(6) . ?
Si11 C98 1.863(7) . ?
Si11 C99 1.898(7) . ?
Si12 O20 1.649(4) . ?
Si12 C103 1.867(11) . ?
Si12 C104 1.852(8) . ?
Si12 C105 1.850(9) . ?
O16 C82 1.398(7) . ?
O16 C86 1.414(7) . ?
O17 C82 1.372(7) . ?
O17 C87 1.415(16) . ?
O17A C87A 1.43(2) . ?
O17A C82 1.372(7) . ?
C87A H87A 0.9500 . ?
C87A C88A 1.42(2) . ?
C88A C89A 1.214(19) . ?
C89A H89A 0.9500 . ?
C89A C90A 1.43(2) . ?
C90A H90A 0.9800 . ?
C90A H90B 0.9800 . ?
C90A H90C 0.9800 . ?
O18 C83 1.400(7) . ?
O19 C84 1.408(8) . ?
O20 C85 1.429(6) . ?
C82 C83 1.528(10) . ?
C83 H83 1.0000 . ?
C83 C84 1.532(7) . ?
C84 H84 1.0000 . ?
C84 C85 1.520(7) . ?
C85 H85 1.0000 . ?
C85 C86 1.522(10) . ?
C86 H86A 0.9900 . ?
C86 H86B 0.9900 . ?
C87 H87 0.9500 . ?
C87 C88 1.407(17) . ?
C88 C89 1.270(16) . ?
C89 H89 0.9500 . ?
C89 C90 1.470(19) . ?
C90 H90D 0.9800 . ?
C90 H90E 0.9800 . ?
C90 H90F 0.9800 . ?
C91 H91A 0.9800 . ?
C91 H91B 0.9800 . ?
C91 H91C 0.9800 . ?
C92 H92A 0.9800 . ?
C92 H92B 0.9800 . ?
C92 H92C 0.9800 . ?
C93 C94 1.516(13) . ?
C93 C95 1.558(15) . ?
C93 C96 1.555(10) . ?
C94 H94A 0.9800 . ?
C94 H94B 0.9800 . ?
C94 H94C 0.9800 . ?
C95 H95A 0.9800 . ?
C95 H95B 0.9800 . ?
C95 H95C 0.9800 . ?
C96 H96A 0.9800 . ?
C96 H96B 0.9800 . ?
C96 H96C 0.9800 . ?
C97 H97A 0.9800 . ?
C97 H97B 0.9800 . ?
C97 H97C 0.9800 . ?
C98 H98A 0.9800 . ?
C98 H98B 0.9800 . ?
C98 H98C 0.9800 . ?
C99 C100 1.510(9) . ?
C99 C101 1.529(11) . ?
C99 C102 1.514(10) . ?
C100 H10A 0.9800 . ?
C100 H10B 0.9800 . ?
C100 H10C 0.9800 . ?
C101 H10D 0.9800 . ?
C101 H10E 0.9800 . ?
C101 H10F 0.9800 . ?
C102 H10G 0.9800 . ?
C102 H10H 0.9800 . ?
C102 H10I 0.9800 . ?
C103 H10J 0.9800 . ?
C103 H10K 0.9800 . ?
C103 H10L 0.9800 . ?
C104 H10M 0.9800 . ?
C104 H10N 0.9800 . ?
C104 H10O 0.9800 . ?
C105 C106 1.495(14) . ?
C105 C107 1.540(10) . ?
C105 C108 1.513(17) . ?
C106 H10P 0.9800 . ?
C106 H10Q 0.9800 . ?
C106 H10R 0.9800 . ?
C107 H10S 0.9800 . ?
C107 H10T 0.9800 . ?
C107 H10U 0.9800 . ?
C108 H10V 0.9800 . ?
C108 H10W 0.9800 . ?
C108 H10X 0.9800 . ?

loop_
_geom_torsion_atom_site_label_1
_geom_torsion_atom_site_label_2
_geom_torsion_atom_site_label_3
_geom_torsion_atom_site_label_4
_geom_torsion
_geom_torsion_site_symmetry_1
_geom_torsion_site_symmetry_2
_geom_torsion_site_symmetry_3
_geom_torsion_site_symmetry_4
_geom_torsion_publ_flag
Si1 O3 C2 C1 97.7(6) . . . . ?
Si1 O3 C2 C3 -143.8(5) . . . . ?
Si2 O4 C3 C2 -120.9(5) . . . . ?
Si2 O4 C3 C4 117.0(5) . . . . ?
Si3 O5 C4 C3 153.8(5) . . . . ?
Si3 O5 C4 C5 -84.9(7) . . . . ?
Si4 O8 C29 C28 99.4(6) . . . . ?
Si4 O8 C29 C30 -141.6(5) . . . . ?
Si5 O9 C30 C29 -122.5(4) . . . . ?
Si5 O9 C30 C31 115.8(4) . . . . ?
Si6 O10 C31 C30 157.6(5) . . . . ?
Si6 O10 C31 C32 -82.1(6) . . . . ?
O1 C1 C2 O3 -178.4(5) . . . . ?
O1 C1 C2 C3 61.7(6) . . . . ?
O2 C1 C2 O3 -58.9(6) . . . . ?
O2 C1 C2 C3 -178.8(5) . . . . ?
O3 Si1 C12 C13 58.3(7) . . . . ?
O3 Si1 C12 C14 175.9(6) . . . . ?
O3 Si1 C12 C15 -63.4(12) . . . . ?
O3 C2 C3 O4 64.9(6) . . . . ?
O3 C2 C3 C4 -172.9(5) . . . . ?
O4 Si2 C18 C19 -58.2(5) . . . . ?
O4 Si2 C18 C20 -179.0(4) . . . . ?
O4 Si2 C18 C21 60.0(5) . . . . ?
O4 C3 C4 O5 -67.5(7) . . . . ?
O4 C3 C4 C5 172.1(5) . . . . ?
O5 Si3 C24 C25 75.4(7) . . . . ?
O5 Si3 C24 C26 -165.4(6) . . . . ?
O5 Si3 C24 C27 -46.0(8) . . . . ?
O5 C4 C5 O1 -174.3(5) . . . . ?
O6 C28 C29 O8 -178.8(5) . . . . ?
O6 C28 C29 C30 61.4(6) . . . . ?
O7 C33 C34 C35 -101(7) . . . . ?
O7 C28 C29 O8 -62.1(7) . . . . ?
O7 C28 C29 C30 178.1(5) . . . . ?
C33 O7 C28 O6 -69.2(10) . . . . ?
C33 O7 C28 C29 171.8(9) . . . . ?
C33 C34 C35 C36 -165(7) . . . . ?
O7A C28 C29 O8 -62.1(7) . . . . ?
O7A C28 C29 C30 178.1(5) . . . . ?
O7A C33A C34A C35A -86(9) . . . . ?
O8 Si4 C39 C40 -59.0(9) . . . . ?
O8 Si4 C39 C41 51.0(7) . . . . ?
O8 Si4 C39 C42 178.3(6) . . . . ?
O8 C29 C30 O9 65.3(6) . . . . ?
O8 C29 C30 C31 -173.2(5) . . . . ?
O9 Si5 C45 C46 -59.9(6) . . . . ?
O9 Si5 C45 C47 58.2(5) . . . . ?
O9 Si5 C45 C48 178.1(5) . . . . ?
O9 C30 C31 O10 -68.5(6) . . . . ?
O9 C30 C31 C32 172.0(5) . . . . ?
O10 C31 C32 O6 -175.1(5) . . . . ?
C1 O1 C5 C4 63.6(7) . . . . ?
C1 O2 C6 C7 6.2(11) . . . . ?
C1 C2 C3 O4 -174.7(4) . . . . ?
C1 C2 C3 C4 -52.5(7) . . . . ?
C2 C3 C4 O5 170.3(5) . . . . ?
C2 C3 C4 C5 50.0(7) . . . . ?
C3 C4 C5 O1 -54.5(7) . . . . ?
C5 O1 C1 O2 171.7(5) . . . . ?
C5 O1 C1 C2 -68.0(7) . . . . ?
C6 O2 C1 O1 -75.1(7) . . . . ?
C6 O2 C1 C2 164.5(6) . . . . ?
C10 Si1 O3 C2 -19.2(8) . . . . ?
C10 Si1 C12 C13 -64.7(8) . . . . ?
C10 Si1 C12 C14 52.9(8) . . . . ?
C10 Si1 C12 C15 173.6(12) . . . . ?
C11 Si1 O3 C2 100.7(8) . . . . ?
C11 Si1 C12 C13 175.3(8) . . . . ?
C11 Si1 C12 C14 -67.1(8) . . . . ?
C11 Si1 C12 C15 53.6(13) . . . . ?
C12 Si1 O3 C2 -142.2(6) . . . . ?
C16 Si2 O4 C3 63.1(5) . . . . ?
C16 Si2 C18 C19 61.2(6) . . . . ?
C16 Si2 C18 C20 -59.6(6) . . . . ?
C16 Si2 C18 C21 179.4(5) . . . . ?
C17 Si2 O4 C3 -56.9(5) . . . . ?
C17 Si2 C18 C19 -177.8(5) . . . . ?
C17 Si2 C18 C20 61.4(5) . . . . ?
C17 Si2 C18 C21 -59.6(6) . . . . ?
C18 Si2 O4 C3 -176.8(4) . . . . ?
C22 Si3 O5 C4 -103.6(7) . . . . ?
C22 Si3 C24 C25 -40.7(8) . . . . ?
C22 Si3 C24 C26 78.5(8) . . . . ?
C22 Si3 C24 C27 -162.1(8) . . . . ?
C23 Si3 O5 C4 14.8(8) . . . . ?
C23 Si3 C24 C25 -161.8(7) . . . . ?
C23 Si3 C24 C26 -42.6(8) . . . . ?
C23 Si3 C24 C27 76.8(8) . . . . ?
C24 Si3 O5 C4 139.7(6) . . . . ?
C28 O6 C32 C31 63.8(7) . . . . ?
C28 O7 C33 C34 -177.7(12) . . . . ?
C28 O7A C33A C34A -168(2) . . . . ?
C28 C29 C30 O9 -175.1(5) . . . . ?
C28 C29 C30 C31 -53.6(7) . . . . ?
C29 C30 C31 O10 170.0(5) . . . . ?
C29 C30 C31 C32 50.6(7) . . . . ?
C30 C31 C32 O6 -55.7(6) . . . . ?
C32 O6 C28 O7 172.6(6) . . . . ?
C32 O6 C28 O7A 172.6(6) . . . . ?
C32 O6 C28 C29 -67.5(7) . . . . ?
C33A O7A C28 O6 -88.6(16) . . . . ?
C33A O7A C28 C29 152.4(15) . . . . ?
C33A C34A C35A C36A 84(10) . . . . ?
C37 Si4 O8 C29 102.1(7) . . . . ?
C37 Si4 C39 C40 60.2(9) . . . . ?
C37 Si4 C39 C41 170.3(7) . . . . ?
C37 Si4 C39 C42 -62.5(8) . . . . ?
C38 Si4 O8 C29 -16.5(7) . . . . ?
C38 Si4 C39 C40 177.7(9) . . . . ?
C38 Si4 C39 C41 -72.2(8) . . . . ?
C38 Si4 C39 C42 55.0(8) . . . . ?
C39 Si4 O8 C29 -140.0(6) . . . . ?
C43 Si5 O9 C30 66.8(5) . . . . ?
C43 Si5 C45 C46 59.4(6) . . . . ?
C43 Si5 C45 C47 177.4(5) . . . . ?
C43 Si5 C45 C48 -62.7(6) . . . . ?
C44 Si5 O9 C30 -52.7(5) . . . . ?
C44 Si5 C45 C46 179.7(5) . . . . ?
C44 Si5 C45 C47 -62.3(6) . . . . ?
C44 Si5 C45 C48 57.6(6) . . . . ?
C45 Si5 O9 C30 -172.6(4) . . . . ?
C49 Si6 O10 C31 -117.4(6) . . . . ?
C50 Si6 O10 C31 2.2(7) . . . . ?
C51 Si6 O10 C31 122.6(6) . . . . ?
Si7 O13 C56 C55 99.4(6) . . . . ?
Si7 O13 C56 C57 -144.2(5) . . . . ?
Si8 O14 C57 C56 -121.8(4) . . . . ?
Si8 O14 C57 C58 117.3(4) . . . . ?
Si9 O15 C58 C57 153.5(5) . . . . ?
Si9 O15 C58 C59 -85.8(6) . . . . ?
O11 C55 C56 O13 -178.1(5) . . . . ?
O11 C55 C56 C57 64.0(6) . . . . ?
O12 C55 C56 O13 -60.6(6) . . . . ?
O12 C55 C56 C57 -178.5(5) . . . . ?
O12 C60 C61 C62 28(5) . . . . ?
O13 Si7 C66 C67 54.5(7) . . . . ?
O13 Si7 C66 C68 174.6(7) . . . . ?
O13 Si7 C66 C69 -61.6(11) . . . . ?
O13 C56 C57 O14 66.6(6) . . . . ?
O13 C56 C57 C58 -172.6(5) . . . . ?
O14 Si8 C72 C73 -57.7(6) . . . . ?
O14 Si8 C72 C74 180.0(5) . . . . ?
O14 Si8 C72 C75 60.6(5) . . . . ?
O14 C57 C58 O15 -68.1(6) . . . . ?
O14 C57 C58 C59 172.2(5) . . . . ?
O15 Si9 C78 C79 77.3(8) . . . . ?
O15 Si9 C78 C80 -163.7(9) . . . . ?
O15 Si9 C78 C81 -39.9(11) . . . . ?
O15 Si9 C78A C79A 34.3(16) . . . . ?
O15 Si9 C78A C80A 178.2(15) . . . . ?
O15 Si9 C78A C81A -70.8(14) . . . . ?
O15 C58 C59 O11 -174.4(4) . . . . ?
C55 O11 C59 C58 64.5(7) . . . . ?
C55 O12 C60 C61 4.3(11) . . . . ?
C55 C56 C57 O14 -175.8(4) . . . . ?
C55 C56 C57 C58 -55.0(6) . . . . ?
C56 C57 C58 O15 171.1(5) . . . . ?
C56 C57 C58 C59 51.4(7) . . . . ?
C57 C58 C59 O11 -55.0(6) . . . . ?
C59 O11 C55 O12 170.0(6) . . . . ?
C59 O11 C55 C56 -69.8(6) . . . . ?
C60 O12 C55 O11 -75.1(7) . . . . ?
C60 O12 C55 C56 166.5(6) . . . . ?
C60 C61 C62 C63 62(5) . . . . ?
C64 Si7 O13 C56 99.6(7) . . . . ?
C64 Si7 C66 C67 173.4(8) . . . . ?
C64 Si7 C66 C68 -66.6(9) . . . . ?
C64 Si7 C66 C69 57.3(11) . . . . ?
C65 Si7 O13 C56 -19.1(9) . . . . ?
C65 Si7 C66 C67 -68.7(8) . . . . ?
C65 Si7 C66 C68 51.3(9) . . . . ?
C65 Si7 C66 C69 175.1(11) . . . . ?
C66 Si7 O13 C56 -142.7(6) . . . . ?
C70 Si8 O14 C57 62.7(5) . . . . ?
C70 Si8 C72 C73 61.4(7) . . . . ?
C70 Si8 C72 C74 -60.9(6) . . . . ?
C70 Si8 C72 C75 179.7(5) . . . . ?
C71 Si8 O14 C57 -56.3(5) . . . . ?
C71 Si8 C72 C73 -178.0(5) . . . . ?
C71 Si8 C72 C74 59.7(6) . . . . ?
C71 Si8 C72 C75 -59.7(6) . . . . ?
C72 Si8 O14 C57 -177.0(4) . . . . ?
C76 Si9 O15 C58 -100.8(6) . . . . ?
C76 Si9 C78 C79 -41.7(8) . . . . ?
C76 Si9 C78 C80 77.3(10) . . . . ?
C76 Si9 C78 C81 -158.9(11) . . . . ?
C76 Si9 C78A C79A -84.7(16) . . . . ?
C76 Si9 C78A C80A 59.3(16) . . . . ?
C76 Si9 C78A C81A 170.2(13) . . . . ?
C77 Si9 O15 C58 18.7(7) . . . . ?
C77 Si9 C78 C79 -160.6(7) . . . . ?
C77 Si9 C78 C80 -41.6(10) . . . . ?
C77 Si9 C78 C81 82.2(11) . . . . ?
C77 Si9 C78A C79A 156.4(15) . . . . ?
C77 Si9 C78A C80A -59.7(16) . . . . ?
C77 Si9 C78A C81A 51.2(14) . . . . ?
C78 Si9 O15 C58 140.5(6) . . . . ?
C78A Si9 O15 C58 140.5(6) . . . . ?
Si10 O18 C83 C82 98.0(6) . . . . ?
Si10 O18 C83 C84 -142.4(5) . . . . ?
Si11 O19 C84 C83 -122.6(4) . . . . ?
Si11 O19 C84 C85 116.2(4) . . . . ?
Si12 O20 C85 C84 158.4(5) . . . . ?
Si12 O20 C85 C86 -82.6(7) . . . . ?
O16 C82 C83 O18 179.5(5) . . . . ?
O16 C82 C83 C84 59.4(6) . . . . ?
O17 C82 C83 O18 -61.1(7) . . . . ?
O17 C82 C83 C84 178.9(5) . . . . ?
O17A C82 C83 O18 -61.1(7) . . . . ?
O17A C82 C83 C84 178.9(5) . . . . ?
C87A O17A C82 O16 -84.7(14) . . . . ?
C87A O17A C82 C83 154.9(14) . . . . ?
O18 Si10 C93 C94 -59.5(9) . . . . ?
O18 Si10 C93 C95 64.9(6) . . . . ?
O18 Si10 C93 C96 -179.4(6) . . . . ?
O18 C83 C84 O19 64.6(6) . . . . ?
O18 C83 C84 C85 -174.4(6) . . . . ?
O19 Si11 C99 C100 -58.3(5) . . . . ?
O19 Si11 C99 C101 -176.5(5) . . . . ?
O19 Si11 C99 C102 64.2(6) . . . . ?
O19 C84 C85 O20 -69.0(7) . . . . ?
O19 C84 C85 C86 173.1(5) . . . . ?
O20 Si12 C105 C106 62.2(9) . . . . ?
O20 Si12 C105 C107 -178.6(6) . . . . ?
O20 Si12 C105 C108 -57.4(9) . . . . ?
O20 C85 C86 O16 -173.7(5) . . . . ?
C82 O16 C86 C85 62.5(8) . . . . ?
C82 O17 C87 C88 175.0(11) . . . . ?
C82 O17A C87A C88A 176.6(19) . . . . ?
C82 C83 C84 O19 -174.8(5) . . . . ?
C82 C83 C84 C85 -53.7(7) . . . . ?
C83 C84 C85 O20 169.9(6) . . . . ?
C83 C84 C85 C86 52.0(7) . . . . ?
C84 C85 C86 O16 -55.5(7) . . . . ?
C86 O16 C82 O17 175.1(6) . . . . ?
C86 O16 C82 O17A 175.1(6) . . . . ?
C86 O16 C82 C83 -64.5(7) . . . . ?
C87 O17 C82 O16 -65.4(11) . . . . ?
C87 O17 C82 C83 174.2(10) . . . . ?
C91 Si10 O18 C83 104.3(7) . . . . ?
C91 Si10 C93 C94 58.5(9) . . . . ?
C91 Si10 C93 C95 -177.1(6) . . . . ?
C91 Si10 C93 C96 -61.4(7) . . . . ?
C92 Si10 O18 C83 -14.7(7) . . . . ?
C92 Si10 C93 C94 177.6(8) . . . . ?
C92 Si10 C93 C95 -58.0(7) . . . . ?
C92 Si10 C93 C96 57.7(8) . . . . ?
C93 Si10 O18 C83 -137.6(6) . . . . ?
C97 Si11 O19 C84 65.5(5) . . . . ?
C97 Si11 C99 C100 61.2(6) . . . . ?
C97 Si11 C99 C101 -57.0(6) . . . . ?
C97 Si11 C99 C102 -176.3(5) . . . . ?
C98 Si11 O19 C84 -54.3(5) . . . . ?
C98 Si11 C99 C100 -177.6(5) . . . . ?
C98 Si11 C99 C101 64.3(5) . . . . ?
C98 Si11 C99 C102 -55.1(7) . . . . ?
C99 Si11 O19 C84 -174.3(4) . . . . ?
C103 Si12 O20 C85 -117.0(7) . . . . ?
C103 Si12 C105 C106 -55.3(9) . . . . ?
C103 Si12 C105 C107 63.9(8) . . . . ?
C103 Si12 C105 C108 -175.0(9) . . . . ?
C104 Si12 O20 C85 2.2(8) . . . . ?
C104 Si12 C105 C106 -176.9(9) . . . . ?
C104 Si12 C105 C107 -57.7(8) . . . . ?
C104 Si12 C105 C108 63.4(9) . . . . ?
C105 Si12 O20 C85 123.9(6) . . . . ?

loop_
_twin_individual_id
_twin_individual_mass_fraction_refined
1 0.6370(19)
2 0.3630(19)
